data_4112953
loop_
_publ_author_name
'Cl\'ement Bonnot'
'Jean-Claude Chambron'
'Enrique Espinosa'

_publ_contact_author
; Dr. Jean-Claude Chambron,

  LIMSAG, CNRS UMR 5633, 

  Universite de Bourgogne, Faculte des Sciences, 

  6 boulevard Gabriel, 21100 Dijon, 

  France 

;
_publ_contact_author_email Jean-Claude.Chambron@u-bourgogne.fr
_publ_contact_author_fax '+33 3 80 39 61 17'
_publ_contact_author_phone '+33 3 80 39 61 16'
_publ_section_title
;
 Simultaneous Freezing of Chirality and In-Out Conformation of a
 Macropentacyclic Cryptand by Protonation
;
_journal_name_full 'Journal of the American Chemical Society'
_journal_page_first 11412
_journal_page_last 11413
_journal_paper_doi 10.1021/ja048441w
_journal_volume 126
_journal_year 2004
_chemical_formula_moiety 'C129 H163 N8 O12 S12,1(C F3 O3 S),0.5(C H2 Cl2),3(C4 H8 O2),3(H2 O)'
_chemical_formula_sum 'C142.5 H194 Cl F3 N8 O24 S13'
_chemical_formula_weight 2912.29
_chemical_name_systematic
;
 ?
;
_space_group_IT_number 14
_symmetry_cell_setting monoclinic
_symmetry_space_group_name_Hall '-P 2yn'
_symmetry_space_group_name_H-M 'P 1 21/n 1'
_atom_sites_solution_hydrogens geom
_atom_sites_solution_primary direct
_atom_sites_solution_secondary difmap
_audit_creation_method SHELXL-97
_cell_angle_alpha 90.00
_cell_angle_beta 102.007(1)
_cell_angle_gamma 90.00
_cell_formula_units_Z 4
_cell_length_a 22.6378(2)
_cell_length_b 18.6415(2)
_cell_length_c 37.3315(5)
_cell_measurement_reflns_used 26597
_cell_measurement_temperature 115(2)
_cell_measurement_theta_max 24.93
_cell_measurement_theta_min 2.23
_cell_volume 15409.3(3)
_computing_structure_refinement 'SHELXL-97 (Sheldrick, 1997)'
_diffrn_ambient_temperature 115(2)
_diffrn_measured_fraction_theta_full 0.987
_diffrn_measured_fraction_theta_max 0.987
_diffrn_radiation_monochromator graphite
_diffrn_radiation_source 'fine-focus sealed tube'
_diffrn_radiation_type MoK\a
_diffrn_radiation_wavelength 0.71069
_diffrn_reflns_av_R_equivalents 0.1178
_diffrn_reflns_av_sigmaI/netI 0.2126
_diffrn_reflns_limit_h_max 26
_diffrn_reflns_limit_h_min -26
_diffrn_reflns_limit_k_max 15
_diffrn_reflns_limit_k_min -22
_diffrn_reflns_limit_l_max 43
_diffrn_reflns_limit_l_min -44
_diffrn_reflns_number 45543
_diffrn_reflns_theta_full 24.93
_diffrn_reflns_theta_max 24.93
_diffrn_reflns_theta_min 2.23
_exptl_absorpt_coefficient_mu 0.271
_exptl_absorpt_correction_type none
_exptl_crystal_colour Colourless
_exptl_crystal_density_diffrn 1.255
_exptl_crystal_description Prism
_exptl_crystal_F_000 6196
_exptl_crystal_size_max 0.25
_exptl_crystal_size_mid 0.25
_exptl_crystal_size_min 0.10
_refine_diff_density_max 1.069
_refine_diff_density_min -0.542
_refine_diff_density_rms 0.081
_refine_ls_extinction_method none
_refine_ls_goodness_of_fit_ref 0.953
_refine_ls_hydrogen_treatment mixed
_refine_ls_matrix_type fullcycle
_refine_ls_number_parameters 1969
_refine_ls_number_reflns 26597
_refine_ls_number_restraints 973
_refine_ls_restrained_S_all 0.977
_refine_ls_R_factor_all 0.2095
_refine_ls_R_factor_gt 0.0807
_refine_ls_shift/su_max 0.005
_refine_ls_shift/su_mean 0.000
_refine_ls_structure_factor_coef Fsqd
_refine_ls_weighting_details 'calc w=1/[\s^2^(Fo^2^)+(0.1127P)^2^+0.0000P] where P=(Fo^2^+2Fc^2^)/3'
_refine_ls_weighting_scheme calc
_refine_ls_wR_factor_gt 0.1808
_refine_ls_wR_factor_ref 0.2312
_reflns_number_gt 11526
_reflns_number_total 26597
_reflns_threshold_expression >2sigma(I)
_cod_data_source_file ja048441wsi20040325_041403.cif
_cod_data_source_block cbo002
_cod_original_sg_symbol_H-M 'P 21/n'
_cod_original_formula_sum 'C142.50 H194 Cl F3 N8 O24 S13'
_cod_database_code 4112953

loop_
_symmetry_equiv_pos_as_xyz
'x, y, z'
'-x+1/2, y+1/2, -z+1/2'
'-x, -y, -z'
'x-1/2, -y-1/2, z-1/2'

loop_
_atom_site_label
_atom_site_type_symbol
_atom_site_fract_x
_atom_site_fract_y
_atom_site_fract_z
_atom_site_U_iso_or_equiv
_atom_site_adp_type
_atom_site_occupancy
_atom_site_symmetry_multiplicity
_atom_site_calc_flag
_atom_site_refinement_flags
_atom_site_disorder_assembly
_atom_site_disorder_group
N1 N 0.4256(2) 0.1603(2) 0.67994(13) 0.0226(11) Uani 1 1 d U . .
HN1 H 0.393(2) 0.188(2) 0.6638(14) 0.029 Uiso 1 1 d . . .
N46 N 0.24071(19) 0.3564(2) 0.57276(12) 0.0249(11) Uani 1 1 d U . .
N11A N 0.34418(19) 0.5000(2) 0.72176(12) 0.0234(11) Uani 1 1 d U . .
N11B N 0.12807(19) 0.0583(2) 0.61651(12) 0.0276(11) Uani 1 1 d U . .
N11C N 0.4609(2) 0.2654(2) 0.50876(13) 0.0356(13) Uani 1 1 d U . .
N15A N 0.4466(2) 0.6120(2) 0.64559(13) 0.0301(12) Uani 1 1 d U . .
N15B N 0.0488(2) 0.2319(2) 0.67868(12) 0.0269(11) Uani 1 1 d U . .
N15C N 0.3084(2) 0.1315(2) 0.44536(13) 0.0317(12) Uani 1 1 d U . .
S1A S 0.40304(6) 0.32863(7) 0.65725(4) 0.0267(4) Uani 1 1 d U . .
S1B S 0.28020(6) 0.20078(7) 0.66171(4) 0.0279(4) Uani 1 1 d U . .
S1C S 0.36884(7) 0.17956(8) 0.59284(4) 0.0309(4) Uani 1 1 d U . .
S2A S 0.43229(7) 0.44330(8) 0.59456(4) 0.0315(4) Uani 1 1 d U . .
S2B S 0.19418(7) 0.33609(8) 0.68529(4) 0.0284(4) Uani 1 1 d U . .
S2C S 0.24726(7) 0.12926(8) 0.53049(4) 0.0307(4) Uani 1 1 d U . .
S3A S 0.29429(7) 0.52855(9) 0.74400(5) 0.0350(4) Uani 1 1 d U . .
S3B S 0.09468(7) 0.00819(9) 0.58223(5) 0.0375(4) Uani 1 1 d U . .
S3C S 0.49739(9) 0.33403(10) 0.49645(5) 0.0578(6) Uani 1 1 d U . .
S4A S 0.51773(7) 0.63300(8) 0.66102(5) 0.0332(4) Uani 1 1 d U . .
S4B S 0.03424(7) 0.20805(8) 0.71832(4) 0.0319(4) Uani 1 1 d U . .
S4C S 0.32931(7) 0.05269(9) 0.43257(5) 0.0379(4) Uani 1 1 d U . .
O1A O 0.30918(18) 0.6023(2) 0.75267(12) 0.0493(12) Uani 1 1 d U . .
O1B O 0.14205(18) -0.0294(2) 0.56968(12) 0.0510(12) Uani 1 1 d U . .
O1C O 0.5363(2) 0.3587(3) 0.52923(14) 0.0852(17) Uani 1 1 d U . .
O2A O 0.29052(18) 0.4810(2) 0.77318(12) 0.0511(12) Uani 1 1 d U . .
O2B O 0.04821(18) -0.0306(2) 0.59504(12) 0.0443(11) Uani 1 1 d U . .
O2C O 0.52187(19) 0.3096(2) 0.46586(13) 0.0590(13) Uani 1 1 d U . .
O3A O 0.52973(17) 0.6199(2) 0.69945(11) 0.0388(11) Uani 1 1 d U . .
O3B O 0.03593(16) 0.1314(2) 0.71903(11) 0.0361(10) Uani 1 1 d U . .
O3C O 0.39315(18) 0.0578(2) 0.43498(12) 0.0459(12) Uani 1 1 d U . .
O4A O 0.55194(17) 0.59636(19) 0.63834(11) 0.0356(10) Uani 1 1 d U . .
O4B O 0.07376(17) 0.2489(2) 0.74650(10) 0.0393(11) Uani 1 1 d U . .
O4C O 0.30578(18) -0.0001(2) 0.45385(12) 0.0430(11) Uani 1 1 d U . .
C1A C 0.4706(2) 0.2093(3) 0.70506(15) 0.0240(13) Uani 1 1 d U . .
H1A1 H 0.4978 0.1796 0.7234 0.031 Uiso 1 1 calc R . .
H1A2 H 0.4957 0.2346 0.6903 0.031 Uiso 1 1 calc R . .
C1B C 0.3908(2) 0.1161(3) 0.70249(16) 0.0267(14) Uani 1 1 d U . .
H1B1 H 0.3736 0.1484 0.7187 0.035 Uiso 1 1 calc R . .
H1B2 H 0.4190 0.0828 0.7182 0.035 Uiso 1 1 calc R . .
C1C C 0.4572(2) 0.1134(3) 0.65699(15) 0.0243(13) Uani 1 1 d U . .
H1C1 H 0.4892 0.0857 0.6734 0.032 Uiso 1 1 calc R . .
H1C2 H 0.4278 0.0787 0.6434 0.032 Uiso 1 1 calc R . .
C2A C 0.4397(2) 0.2631(3) 0.72435(16) 0.0248(13) Uani 1 1 d U . .
C2B C 0.3401(2) 0.0730(3) 0.67916(15) 0.0228(13) Uani 1 1 d U . .
C2C C 0.4849(2) 0.1542(3) 0.63042(16) 0.0246(13) Uani 1 1 d U . .
C3A C 0.4417(3) 0.2546(3) 0.76091(17) 0.0310(15) Uani 1 1 d U . .
H3A H 0.4640 0.2156 0.7734 0.040 Uiso 1 1 calc R . .
C3B C 0.3469(2) -0.0008(3) 0.67815(16) 0.0273(14) Uani 1 1 d U . .
H3B H 0.3834 -0.0216 0.6911 0.035 Uiso 1 1 calc R . .
C3C C 0.5472(3) 0.1585(3) 0.63585(16) 0.0290(14) Uani 1 1 d U . .
H3C H 0.5712 0.1363 0.6568 0.038 Uiso 1 1 calc R . .
C4A C 0.4118(3) 0.3018(3) 0.78071(17) 0.0348(15) Uani 1 1 d U . .
C4B C 0.3022(3) -0.0455(3) 0.65891(16) 0.0299(14) Uani 1 1 d U A .
C4C C 0.5754(3) 0.1945(3) 0.61128(18) 0.0381(16) Uani 1 1 d U . .
C5A C 0.3810(3) 0.3587(3) 0.76159(17) 0.0361(15) Uani 1 1 d U . .
H5A H 0.3615 0.3918 0.7746 0.047 Uiso 1 1 calc R . .
C5B C 0.2499(3) -0.0117(3) 0.63955(17) 0.0318(15) Uani 1 1 d U . .
H5B H 0.2186 -0.0407 0.6260 0.041 Uiso 1 1 calc R . .
C5C C 0.5386(3) 0.2282(3) 0.58161(17) 0.0389(16) Uani 1 1 d U . .
H5C H 0.5573 0.2544 0.5651 0.051 Uiso 1 1 calc R . .
C6A C 0.3770(2) 0.3701(3) 0.72395(16) 0.0242(13) Uani 1 1 d U . .
C6B C 0.2414(2) 0.0623(3) 0.63922(16) 0.0273(14) Uani 1 1 d U . .
C6C C 0.4769(3) 0.2258(3) 0.57489(16) 0.0321(14) Uani 1 1 d U . .
C7A C 0.4070(2) 0.3221(3) 0.70526(15) 0.0240(13) Uani 1 1 d U . .
C7B C 0.2868(2) 0.1052(3) 0.66027(15) 0.0232(13) Uani 1 1 d U . .
C7C C 0.4493(2) 0.1877(3) 0.59919(16) 0.0263(13) Uani 1 1 d U . .
C8A C 0.4771(2) 0.3677(3) 0.65710(16) 0.0289(14) Uani 1 1 d U . .
H8A1 H 0.5019 0.3675 0.6823 0.038 Uiso 1 1 calc R . .
H8A2 H 0.4981 0.3383 0.6415 0.038 Uiso 1 1 calc R . .
C8B C 0.2595(2) 0.2125(3) 0.70648(15) 0.0279(14) Uani 1 1 d U . .
H8B1 H 0.2610 0.1654 0.7189 0.036 Uiso 1 1 calc R . .
H8B2 H 0.2893 0.2444 0.7219 0.036 Uiso 1 1 calc R . .
C8C C 0.3572(3) 0.0915(3) 0.57132(17) 0.0351(15) Uani 1 1 d U . .
H8C1 H 0.3967 0.0680 0.5725 0.046 Uiso 1 1 calc R . .
H8C2 H 0.3334 0.0613 0.5850 0.046 Uiso 1 1 calc R . .
C9A C 0.4705(3) 0.4442(3) 0.64270(16) 0.0308(15) Uani 1 1 d U . .
H9A1 H 0.5109 0.4665 0.6453 0.040 Uiso 1 1 calc R . .
H9A2 H 0.4469 0.4728 0.6571 0.040 Uiso 1 1 calc R . .
C9B C 0.1972(2) 0.2441(3) 0.70291(16) 0.0285(14) Uani 1 1 d U . .
H9B1 H 0.1860 0.2440 0.7272 0.037 Uiso 1 1 calc R . .
H9B2 H 0.1676 0.2141 0.6861 0.037 Uiso 1 1 calc R . .
C9C C 0.3243(2) 0.0971(3) 0.53181(16) 0.0309(15) Uani 1 1 d U . .
H9C1 H 0.3230 0.0496 0.5198 0.040 Uiso 1 1 calc R . .
H9C2 H 0.3457 0.1309 0.5185 0.040 Uiso 1 1 calc R . .
C10A C 0.3372(2) 0.4288(3) 0.70493(16) 0.0264(14) Uani 1 1 d U . .
H10A H 0.3443 0.4331 0.6797 0.034 Uiso 1 1 calc R . .
H10B H 0.2947 0.4137 0.7029 0.034 Uiso 1 1 calc R . .
C10B C 0.1848(2) 0.0945(3) 0.61466(16) 0.0300(14) Uani 1 1 d U . .
H10C H 0.1816 0.1454 0.6215 0.039 Uiso 1 1 calc R . .
H10D H 0.1900 0.0934 0.5890 0.039 Uiso 1 1 calc R . .
C10C C 0.4401(3) 0.2692(3) 0.54306(16) 0.0382(16) Uani 1 1 d U . .
H10E H 0.3977 0.2524 0.5386 0.050 Uiso 1 1 calc R . .
H10F H 0.4404 0.3201 0.5506 0.050 Uiso 1 1 calc R . .
C12A C 0.3864(2) 0.5502(3) 0.71049(16) 0.0279(14) Uani 1 1 d U . .
H12A H 0.4210 0.5229 0.7051 0.036 Uiso 1 1 calc R . .
H12B H 0.4022 0.5830 0.7311 0.036 Uiso 1 1 calc R . .
C12B C 0.0908(2) 0.0920(3) 0.64002(16) 0.0295(14) Uani 1 1 d U . .
H12C H 0.1172 0.1052 0.6637 0.038 Uiso 1 1 calc R . .
H12D H 0.0612 0.0564 0.6451 0.038 Uiso 1 1 calc R . .
C12C C 0.4283(3) 0.2178(3) 0.48064(17) 0.0363(15) Uani 1 1 d U . .
H12E H 0.4215 0.1716 0.4922 0.047 Uiso 1 1 calc R . .
H12F H 0.4541 0.2080 0.4628 0.047 Uiso 1 1 calc R . .
C13A C 0.3585(3) 0.5953(3) 0.67674(17) 0.0329(15) Uani 1 1 d U . .
H13A H 0.3425 0.5625 0.6561 0.043 Uiso 1 1 calc R . .
H13B H 0.3240 0.6228 0.6822 0.043 Uiso 1 1 calc R . .
C13B C 0.0568(3) 0.1587(3) 0.62346(16) 0.0316(15) Uani 1 1 d U . .
H13C H 0.0866 0.1951 0.6194 0.041 Uiso 1 1 calc R . .
H13D H 0.0319 0.1460 0.5992 0.041 Uiso 1 1 calc R . .
C13C C 0.3674(3) 0.2460(3) 0.45974(17) 0.0384(16) Uani 1 1 d U . .
H13E H 0.3739 0.2922 0.4481 0.050 Uiso 1 1 calc R . .
H13F H 0.3412 0.2553 0.4774 0.050 Uiso 1 1 calc R . .
C14A C 0.4027(3) 0.6475(3) 0.66478(17) 0.0335(15) Uani 1 1 d U . .
H14A H 0.3795 0.6838 0.6482 0.044 Uiso 1 1 calc R . .
H14B H 0.4254 0.6729 0.6866 0.044 Uiso 1 1 calc R . .
C14B C 0.0160(2) 0.1920(3) 0.64661(16) 0.0315(15) Uani 1 1 d U . .
H14C H -0.0127 0.2249 0.6311 0.041 Uiso 1 1 calc R . .
H14D H -0.0078 0.1534 0.6551 0.041 Uiso 1 1 calc R . .
C14C C 0.3344(3) 0.1948(3) 0.43018(16) 0.0327(15) Uani 1 1 d U . .
H14E H 0.3016 0.2212 0.4138 0.042 Uiso 1 1 calc R . .
H14F H 0.3631 0.1781 0.4152 0.042 Uiso 1 1 calc R . .
C16A C 0.4265(3) 0.6108(3) 0.60439(16) 0.0348(15) Uani 1 1 d U . .
H16A H 0.4214 0.6608 0.5953 0.045 Uiso 1 1 calc R . .
H16B H 0.4584 0.5881 0.5937 0.045 Uiso 1 1 calc R . .
C16B C 0.0537(3) 0.3118(3) 0.67358(16) 0.0299(14) Uani 1 1 d U . .
H16C H 0.0797 0.3325 0.6958 0.039 Uiso 1 1 calc R . .
H16D H 0.0131 0.3335 0.6708 0.039 Uiso 1 1 calc R . .
C16C C 0.2422(2) 0.1362(3) 0.44494(17) 0.0323(15) Uani 1 1 d U . .
H16E H 0.2294 0.0933 0.4570 0.042 Uiso 1 1 calc R . .
H16F H 0.2192 0.1371 0.4193 0.042 Uiso 1 1 calc R . .
C17A C 0.3683(3) 0.5710(3) 0.59156(16) 0.0317(14) Uani 1 1 d U . .
C17B C 0.0794(3) 0.3308(3) 0.64059(16) 0.0258(13) Uani 1 1 d U . .
C17C C 0.2278(2) 0.2032(3) 0.46462(16) 0.0277(14) Uani 1 1 d U . .
C18A C 0.3654(2) 0.4948(3) 0.58909(16) 0.0281(14) Uani 1 1 d U . .
C18B C 0.1422(3) 0.3369(3) 0.64262(16) 0.0258(13) Uani 1 1 d U . .
C18C C 0.2356(2) 0.2084(3) 0.50295(16) 0.0271(13) Uani 1 1 d U . .
C19A C 0.3091(2) 0.4621(3) 0.57638(15) 0.0248(13) Uani 1 1 d U . .
C19B C 0.1619(2) 0.3545(3) 0.61034(16) 0.0229(13) Uani 1 1 d U . .
C19C C 0.2253(2) 0.2731(3) 0.51888(15) 0.0247(13) Uani 1 1 d U . .
C20A C 0.2578(3) 0.5046(3) 0.56529(16) 0.0295(15) Uani 1 1 d U . .
H20A H 0.219(2) 0.485(3) 0.5593(15) 0.038 Uiso 1 1 d . . .
C20B C 0.1197(3) 0.3653(3) 0.57824(17) 0.0260(14) Uani 1 1 d U . .
H20B H 0.135(2) 0.381(3) 0.5588(15) 0.034 Uiso 1 1 d . . .
C20C C 0.2073(3) 0.3326(3) 0.49632(17) 0.0288(14) Uani 1 1 d U . .
H20C H 0.199(2) 0.380(3) 0.5082(15) 0.037 Uiso 1 1 d . . .
C21A C 0.2595(3) 0.5797(3) 0.56692(16) 0.0328(15) Uani 1 1 d U . .
C21B C 0.0580(3) 0.3594(3) 0.57581(16) 0.0264(13) Uani 1 1 d U . .
C21C C 0.1971(2) 0.3291(3) 0.45817(17) 0.0295(14) Uani 1 1 d U . .
C22A C 0.3161(3) 0.6106(3) 0.57996(16) 0.0360(15) Uani 1 1 d U . .
H22A H 0.3189 0.6615 0.5809 0.047 Uiso 1 1 calc R . .
C22B C 0.0391(3) 0.3422(3) 0.60834(16) 0.0275(14) Uani 1 1 d U . .
H22B H -0.0029 0.3384 0.6079 0.036 Uiso 1 1 calc R . .
C22C C 0.2075(2) 0.2623(3) 0.44295(17) 0.0320(14) Uani 1 1 d U . .
H22C H 0.2003 0.2576 0.4171 0.042 Uiso 1 1 calc R . .
C23A C 0.2035(3) 0.6257(3) 0.55315(18) 0.0418(16) Uani 1 1 d U . .
C23B C 0.0109(3) 0.3699(3) 0.54009(17) 0.0344(15) Uani 1 1 d U . .
C23C C 0.1747(3) 0.3927(3) 0.43304(18) 0.0405(16) Uani 1 1 d U . .
C24A C 0.1455(3) 0.5812(3) 0.54655(19) 0.0469(18) Uani 1 1 d U . .
H24A H 0.1468 0.5453 0.5276 0.061 Uiso 1 1 calc R . .
H24B H 0.1106 0.6128 0.5385 0.061 Uiso 1 1 calc R . .
H24C H 0.1418 0.5572 0.5693 0.061 Uiso 1 1 calc R . .
C24B C -0.0331(3) 0.3070(3) 0.53466(18) 0.0481(18) Uani 1 1 d U . .
H24D H -0.0534 0.3044 0.5554 0.063 Uiso 1 1 calc R . .
H24E H -0.0108 0.2623 0.5332 0.063 Uiso 1 1 calc R . .
H24F H -0.0632 0.3137 0.5119 0.063 Uiso 1 1 calc R . .
C24C C 0.2192(3) 0.4044(3) 0.40732(18) 0.0537(19) Uani 1 1 d U . .
H24G H 0.2601 0.4110 0.4219 0.070 Uiso 1 1 calc R . .
H24H H 0.2072 0.4471 0.3923 0.070 Uiso 1 1 calc R . .
H24I H 0.2184 0.3624 0.3914 0.070 Uiso 1 1 calc R . .
C25A C 0.1979(3) 0.6836(3) 0.5811(2) 0.066(2) Uani 1 1 d U . .
H25A H 0.1984 0.6612 0.6050 0.086 Uiso 1 1 calc R . .
H25B H 0.1598 0.7096 0.5731 0.086 Uiso 1 1 calc R . .
H25C H 0.2317 0.7172 0.5834 0.086 Uiso 1 1 calc R . .
C25B C 0.0397(3) 0.3758(4) 0.50695(17) 0.0527(19) Uani 1 1 d U . .
H25D H 0.0081 0.3818 0.4848 0.069 Uiso 1 1 calc R . .
H25E H 0.0628 0.3321 0.5048 0.069 Uiso 1 1 calc R . .
H25F H 0.0668 0.4174 0.5098 0.069 Uiso 1 1 calc R . .
C25C C 0.1120(3) 0.3763(4) 0.4108(2) 0.061(2) Uani 1 1 d U . .
H25G H 0.1131 0.3318 0.3971 0.080 Uiso 1 1 calc R . .
H25H H 0.0986 0.4158 0.3937 0.080 Uiso 1 1 calc R . .
H25I H 0.0839 0.3709 0.4273 0.080 Uiso 1 1 calc R . .
C26A C 0.2095(3) 0.6600(4) 0.5160(2) 0.070(2) Uani 1 1 d U . .
H26A H 0.2474 0.6869 0.5194 0.091 Uiso 1 1 calc R . .
H26B H 0.1755 0.6925 0.5075 0.091 Uiso 1 1 calc R . .
H26C H 0.2094 0.6221 0.4978 0.091 Uiso 1 1 calc R . .
C26B C -0.0233(3) 0.4400(3) 0.54369(19) 0.054(2) Uani 1 1 d U . .
H26D H -0.0404 0.4378 0.5657 0.070 Uiso 1 1 calc R . .
H26E H -0.0558 0.4461 0.5221 0.070 Uiso 1 1 calc R . .
H26F H 0.0047 0.4806 0.5456 0.070 Uiso 1 1 calc R . .
C26C C 0.1729(3) 0.4626(3) 0.45476(18) 0.0491(18) Uani 1 1 d U . .
H26G H 0.1446 0.4570 0.4712 0.064 Uiso 1 1 calc R . .
H26H H 0.1596 0.5021 0.4377 0.064 Uiso 1 1 calc R . .
H26I H 0.2133 0.4730 0.4692 0.064 Uiso 1 1 calc R . .
C27A C 0.4103(3) 0.2853(3) 0.82135(18) 0.0492(17) Uani 1 1 d U . .
C27B C 0.3116(2) -0.1258(3) 0.65926(15) 0.0400(15) Uani 1 1 d DU . .
C27C C 0.6444(3) 0.2035(4) 0.6178(2) 0.0525(18) Uani 1 1 d U . .
C28A C 0.3598(4) 0.2309(4) 0.8210(2) 0.076(2) Uani 1 1 d U . .
H28A H 0.3222 0.2491 0.8057 0.099 Uiso 1 1 calc R . .
H28B H 0.3541 0.2234 0.8460 0.099 Uiso 1 1 calc R . .
H28C H 0.3706 0.1853 0.8110 0.099 Uiso 1 1 calc R . .
C28C C 0.6592(3) 0.2826(4) 0.6266(3) 0.081(3) Uani 1 1 d U . .
H28J H 0.6367 0.3127 0.6069 0.106 Uiso 1 1 calc R . .
H28K H 0.7026 0.2904 0.6289 0.106 Uiso 1 1 calc R . .
H28L H 0.6477 0.2951 0.6498 0.106 Uiso 1 1 calc R . .
C29A C 0.4708(4) 0.2559(4) 0.8412(2) 0.083(2) Uani 1 1 d U . .
H29A H 0.4788 0.2102 0.8301 0.109 Uiso 1 1 calc R . .
H29B H 0.4700 0.2483 0.8671 0.109 Uiso 1 1 calc R . .
H29C H 0.5028 0.2902 0.8393 0.109 Uiso 1 1 calc R . .
C29C C 0.6770(3) 0.1564(4) 0.6497(2) 0.058(2) Uani 1 1 d U . .
H29J H 0.6641 0.1703 0.6722 0.075 Uiso 1 1 calc R . .
H29K H 0.7207 0.1629 0.6530 0.075 Uiso 1 1 calc R . .
H29L H 0.6668 0.1059 0.6443 0.075 Uiso 1 1 calc R . .
C30A C 0.3974(3) 0.3534(3) 0.84096(17) 0.055(2) Uani 1 1 d U . .
H30A H 0.4308 0.3873 0.8421 0.072 Uiso 1 1 calc R . .
H30B H 0.3931 0.3414 0.8659 0.072 Uiso 1 1 calc R . .
H30C H 0.3598 0.3752 0.8276 0.072 Uiso 1 1 calc R . .
C28B C 0.2640(4) -0.1657(4) 0.6332(3) 0.056(3) Uani 0.841(10) 1 d PU A 1
H28D H 0.2245 -0.1561 0.6389 0.073 Uiso 0.841(10) 1 calc PR A 1
H28E H 0.2725 -0.2173 0.6353 0.073 Uiso 0.841(10) 1 calc PR A 1
H28F H 0.2638 -0.1500 0.6081 0.073 Uiso 0.841(10) 1 calc PR A 1
C29B C 0.3736(4) -0.1412(5) 0.6498(4) 0.079(3) Uani 0.841(10) 1 d PU A 1
H29D H 0.3752 -0.1190 0.6262 0.103 Uiso 0.841(10) 1 calc PR A 1
H29E H 0.3792 -0.1931 0.6482 0.103 Uiso 0.841(10) 1 calc PR A 1
H29F H 0.4057 -0.1212 0.6689 0.103 Uiso 0.841(10) 1 calc PR A 1
C30B C 0.3124(5) -0.1528(4) 0.6980(2) 0.062(3) Uani 0.841(10) 1 d PU A 1
H30D H 0.3460 -0.1303 0.7152 0.080 Uiso 0.841(10) 1 calc PR A 1
H30E H 0.3176 -0.2050 0.6989 0.080 Uiso 0.841(10) 1 calc PR A 1
H30F H 0.2742 -0.1403 0.7049 0.080 Uiso 0.841(10) 1 calc PR A 1
C28D C 0.2519(11) -0.163(2) 0.6569(12) 0.049(8) Uani 0.159(10) 1 d PDU A 2
H28G H 0.2579 -0.2151 0.6569 0.063 Uiso 0.159(10) 1 calc PR A 2
H28H H 0.2241 -0.1488 0.6342 0.063 Uiso 0.159(10) 1 calc PR A 2
H28I H 0.2348 -0.1494 0.6780 0.063 Uiso 0.159(10) 1 calc PR A 2
C29D C 0.3334(17) -0.142(2) 0.6245(6) 0.049(8) Uani 0.159(10) 1 d PDU A 2
H29G H 0.3742 -0.1226 0.6264 0.064 Uiso 0.159(10) 1 calc PR A 2
H29H H 0.3060 -0.1201 0.6036 0.064 Uiso 0.159(10) 1 calc PR A 2
H29I H 0.3342 -0.1942 0.6210 0.064 Uiso 0.159(10) 1 calc PR A 2
C30D C 0.3588(16) -0.152(2) 0.6909(7) 0.056(8) Uani 0.159(10) 1 d PDU A 2
H30G H 0.3441 -0.1459 0.7137 0.072 Uiso 0.159(10) 1 calc PR A 2
H30H H 0.3958 -0.1236 0.6924 0.072 Uiso 0.159(10) 1 calc PR A 2
H30I H 0.3673 -0.2025 0.6874 0.072 Uiso 0.159(10) 1 calc PR A 2
C30C C 0.6662(3) 0.1821(5) 0.5832(2) 0.088(3) Uani 1 1 d U . .
H30J H 0.6513 0.1339 0.5756 0.115 Uiso 1 1 calc R . .
H30K H 0.7104 0.1822 0.5883 0.115 Uiso 1 1 calc R . .
H30L H 0.6508 0.2164 0.5636 0.115 Uiso 1 1 calc R . .
C31A C 0.2216(3) 0.5236(3) 0.71391(17) 0.0313(14) Uani 1 1 d U . .
C31B C 0.0575(3) 0.0612(3) 0.54522(17) 0.0357(15) Uani 1 1 d U . .
C31C C 0.4468(3) 0.4048(3) 0.4803(2) 0.0541(18) Uani 1 1 d U . .
C32A C 0.2122(3) 0.5318(3) 0.67634(18) 0.0400(16) Uani 1 1 d U . .
H32A H 0.2455 0.5389 0.6649 0.052 Uiso 1 1 calc R . .
C32B C 0.0902(3) 0.0950(4) 0.5226(2) 0.063(2) Uani 1 1 d U . .
H32B H 0.1329 0.0898 0.5272 0.082 Uiso 1 1 calc R . .
C32C C 0.4309(5) 0.4488(5) 0.5058(3) 0.108(3) Uani 1 1 d U . .
H32C H 0.4478 0.4436 0.5312 0.141 Uiso 1 1 calc R . .
C33A C 0.1550(3) 0.5295(3) 0.65567(19) 0.0430(17) Uani 1 1 d U . .
H33A H 0.1494 0.5332 0.6298 0.056 Uiso 1 1 calc R . .
C33B C 0.0613(4) 0.1359(4) 0.4938(2) 0.069(2) Uani 1 1 d U . .
H33B H 0.0847 0.1603 0.4792 0.090 Uiso 1 1 calc R . .
C33C C 0.3877(5) 0.5032(5) 0.4926(3) 0.115(3) Uani 1 1 d U . .
H33C H 0.3743 0.5326 0.5101 0.149 Uiso 1 1 calc R . .
C34A C 0.1044(3) 0.5219(3) 0.6711(2) 0.0455(17) Uani 1 1 d U . .
C34B C -0.0001(3) 0.1426(3) 0.48530(19) 0.0479(18) Uani 1 1 d U . .
C34C C 0.3646(4) 0.5157(4) 0.4568(3) 0.068(2) Uani 1 1 d U . .
C35A C 0.1144(3) 0.5121(4) 0.7081(2) 0.0512(19) Uani 1 1 d U . .
H35A H 0.0809 0.5054 0.7194 0.067 Uiso 1 1 calc R . .
C35B C -0.0323(3) 0.1077(3) 0.50662(19) 0.0454(17) Uani 1 1 d U . .
H35B H -0.0751 0.1110 0.5009 0.059 Uiso 1 1 calc R . .
C35C C 0.3871(3) 0.4726(4) 0.4328(2) 0.060(2) Uani 1 1 d U . .
H35C H 0.3740 0.4814 0.4073 0.078 Uiso 1 1 calc R . .
C36A C 0.1722(3) 0.5118(3) 0.72971(19) 0.0438(17) Uani 1 1 d U . .
H36A H 0.1780 0.5035 0.7553 0.057 Uiso 1 1 calc R . .
C36B C -0.0045(3) 0.0669(3) 0.53690(18) 0.0372(16) Uani 1 1 d U . .
H36B H -0.0282 0.0434 0.5516 0.048 Uiso 1 1 calc R . .
C36C C 0.4272(3) 0.4175(4) 0.4435(2) 0.0517(18) Uani 1 1 d U . .
H36C H 0.4410 0.3889 0.4259 0.067 Uiso 1 1 calc R . .
C37A C 0.0412(3) 0.5240(4) 0.6482(2) 0.068(2) Uani 1 1 d U . .
H37A H 0.0243 0.5722 0.6492 0.089 Uiso 1 1 calc R . .
H37B H 0.0160 0.4891 0.6577 0.089 Uiso 1 1 calc R . .
H37C H 0.0421 0.5121 0.6228 0.089 Uiso 1 1 calc R . .
C37B C -0.0313(4) 0.1878(4) 0.4529(2) 0.075(2) Uani 1 1 d U . .
H37D H -0.0714 0.2021 0.4564 0.097 Uiso 1 1 calc R . .
H37E H -0.0355 0.1597 0.4303 0.097 Uiso 1 1 calc R . .
H37F H -0.0072 0.2308 0.4511 0.097 Uiso 1 1 calc R . .
C37C C 0.3216(4) 0.5757(4) 0.4447(3) 0.088(3) Uani 1 1 d U . .
H37G H 0.2856 0.5693 0.4551 0.114 Uiso 1 1 calc R . .
H37H H 0.3100 0.5760 0.4179 0.114 Uiso 1 1 calc R . .
H37I H 0.3410 0.6214 0.4532 0.114 Uiso 1 1 calc R . .
C38A C 0.5234(3) 0.7264(3) 0.65398(17) 0.0306(14) Uani 1 1 d U . .
C38B C -0.0407(2) 0.2343(3) 0.71824(16) 0.0295(14) Uani 1 1 d U . .
C38C C 0.2942(3) 0.0399(3) 0.38659(18) 0.0368(15) Uani 1 1 d U . .
C39A C 0.5296(3) 0.7722(3) 0.68357(18) 0.0411(16) Uani 1 1 d U . .
H39A H 0.5331 0.7538 0.7076 0.053 Uiso 1 1 calc R . .
C39B C -0.0860(3) 0.1836(3) 0.71326(18) 0.0420(17) Uani 1 1 d U . .
H39B H -0.0772 0.1348 0.7093 0.055 Uiso 1 1 calc R . .
C39C C 0.3211(3) 0.0657(3) 0.35894(19) 0.0459(17) Uani 1 1 d U . .
H39C H 0.3581 0.0912 0.3652 0.060 Uiso 1 1 calc R . .
C40A C 0.5307(3) 0.8465(3) 0.67743(19) 0.0438(17) Uani 1 1 d U . .
H40A H 0.5356 0.8784 0.6977 0.057 Uiso 1 1 calc R . .
C40B C -0.1449(3) 0.2048(4) 0.7141(2) 0.058(2) Uani 1 1 d U . .
H40B H -0.1760 0.1697 0.7105 0.076 Uiso 1 1 calc R . .
C40C C 0.2948(3) 0.0549(4) 0.32219(19) 0.0530(19) Uani 1 1 d U . .
H40C H 0.3144 0.0717 0.3036 0.069 Uiso 1 1 calc R . .
C41A C 0.5249(3) 0.8741(3) 0.64271(19) 0.0356(15) Uani 1 1 d U . .
C41B C -0.1592(3) 0.2750(4) 0.71999(19) 0.0500(19) Uani 1 1 d U . .
C41C C 0.2394(3) 0.0192(3) 0.3128(2) 0.0479(18) Uani 1 1 d U . .
C42A C 0.5202(3) 0.8263(3) 0.61347(18) 0.0345(15) Uani 1 1 d U . .
H42A H 0.5168 0.8446 0.5894 0.045 Uiso 1 1 calc R . .
C42B C -0.1136(3) 0.3251(4) 0.72459(18) 0.0483(18) Uani 1 1 d U . .
H42B H -0.1227 0.3740 0.7279 0.063 Uiso 1 1 calc R . .
C42C C 0.2118(3) -0.0037(3) 0.3405(2) 0.0479(18) Uani 1 1 d U . .
H42C H 0.1737 -0.0269 0.3343 0.062 Uiso 1 1 calc R . .
C43A C 0.5204(2) 0.7528(3) 0.61883(17) 0.0315(15) Uani 1 1 d U . .
H43A H 0.5184 0.7209 0.5988 0.041 Uiso 1 1 calc R . .
C43B C -0.0539(3) 0.3052(3) 0.72447(17) 0.0378(16) Uani 1 1 d U . .
H43B H -0.0226 0.3402 0.7286 0.049 Uiso 1 1 calc R . .
C43C C 0.2382(3) 0.0063(3) 0.37682(19) 0.0412(16) Uani 1 1 d U . .
H43C H 0.2181 -0.0097 0.3953 0.054 Uiso 1 1 calc R . .
C44A C 0.5208(3) 0.9544(3) 0.6356(2) 0.052(2) Uani 1 1 d U . .
H44A H 0.4785 0.9695 0.6314 0.067 Uiso 1 1 calc R . .
H44B H 0.5373 0.9655 0.6139 0.067 Uiso 1 1 calc R . .
H44C H 0.5441 0.9799 0.6568 0.067 Uiso 1 1 calc R . .
C44B C -0.2228(3) 0.2973(4) 0.7209(2) 0.081(3) Uani 1 1 d U . .
H44D H -0.2458 0.2553 0.7261 0.105 Uiso 1 1 calc R . .
H44E H -0.2421 0.3177 0.6972 0.105 Uiso 1 1 calc R . .
H44F H -0.2221 0.3333 0.7401 0.105 Uiso 1 1 calc R . .
C44C C 0.2113(3) 0.0059(4) 0.2728(2) 0.069(2) Uani 1 1 d U . .
H44G H 0.1737 -0.0212 0.2709 0.090 Uiso 1 1 calc R . .
H44H H 0.2395 -0.0215 0.2614 0.090 Uiso 1 1 calc R . .
H44I H 0.2026 0.0520 0.2601 0.090 Uiso 1 1 calc R . .
C45A C 0.3020(2) 0.3808(3) 0.57191(16) 0.0283(14) Uani 1 1 d U . .
H45A H 0.3120 0.3664 0.5483 0.037 Uiso 1 1 calc R . .
H45B H 0.3310 0.3568 0.5918 0.037 Uiso 1 1 calc R . .
C45B C 0.2285(2) 0.3627(3) 0.60984(15) 0.0262(13) Uani 1 1 d U . .
H45C H 0.2427 0.4101 0.6201 0.034 Uiso 1 1 calc R . .
H45D H 0.2517 0.3254 0.6257 0.034 Uiso 1 1 calc R . .
C45C C 0.2321(3) 0.2808(3) 0.56002(15) 0.0271(14) Uani 1 1 d U . .
H45E H 0.1956 0.2612 0.5672 0.035 Uiso 1 1 calc R . .
H45F H 0.2671 0.2520 0.5724 0.035 Uiso 1 1 calc R . .
C100 C 0.2891(5) 0.4360(4) 0.0000(3) 0.054(4) Uani 0.50 1 d PDU B 1
H10G H 0.2477 0.4484 0.0027 0.071 Uiso 0.50 1 calc PR B 1
H10H H 0.2982 0.4650 -0.0204 0.071 Uiso 0.50 1 calc PR B 1
Cl1 Cl 0.33902(18) 0.4587(2) 0.03955(14) 0.0941(16) Uani 0.50 1 d PDU B 1
Cl2 Cl 0.2910(2) 0.3477(2) -0.01098(15) 0.1029(17) Uani 0.50 1 d PDU B 1
OW1A O 0.1564(7) -0.1855(10) 0.3856(5) 0.162(4) Uani 0.50 1 d PU C 1
OW2A O 0.2093(9) -0.4275(11) 0.3457(6) 0.188(4) Uani 0.50 1 d PU D 1
OW3A O 0.1509(9) -0.3355(11) 0.3872(5) 0.178(4) Uani 0.50 1 d PU E 1
O500 O 0.1000(7) -0.3167(7) 0.3808(4) 0.120(4) Uani 0.50 1 d PDU F 2
O501 O 0.1808(7) -0.2653(9) 0.3808(4) 0.144(4) Uani 0.50 1 d PDU F 2
C500 C 0.1501(9) -0.3222(10) 0.3702(6) 0.137(4) Uani 0.50 1 d PDU F 2
C501 C 0.1706(10) -0.3944(10) 0.3644(6) 0.123(5) Uani 0.50 1 d PDU F 2
H50A H 0.2080 -0.4044 0.3822 0.160 Uiso 0.50 1 calc PR F 2
H50B H 0.1779 -0.3984 0.3396 0.160 Uiso 0.50 1 calc PR F 2
H50C H 0.1395 -0.4290 0.3676 0.160 Uiso 0.50 1 calc PR F 2
C502 C 0.1614(10) -0.2324(10) 0.4146(6) 0.137(4) Uani 0.50 1 d PDU F 2
H50D H 0.1236 -0.2582 0.4156 0.178 Uiso 0.50 1 calc PR F 2
H50E H 0.1918 -0.2511 0.4355 0.178 Uiso 0.50 1 calc PR F 2
C503 C 0.1500(9) -0.1590(9) 0.4259(7) 0.135(5) Uani 0.50 1 d PDU F 2
H50F H 0.1398 -0.1282 0.4042 0.176 Uiso 0.50 1 calc PR F 2
H50G H 0.1863 -0.1404 0.4423 0.176 Uiso 0.50 1 calc PR F 2
H50H H 0.1163 -0.1593 0.4387 0.176 Uiso 0.50 1 calc PR F 2
OW1B O 0.2523(7) 0.4092(7) -0.0299(4) 0.131(5) Uani 0.50 1 d PU G 2
OW2B O 0.2734(8) -0.5130(10) 0.3239(5) 0.189(4) Uani 0.50 1 d PU H 2
OW3B O 0.3676(8) -0.4266(10) 0.3138(5) 0.190(4) Uani 0.50 1 d PU I 2
O200 O 0.7152(3) 0.2713(3) 0.85481(18) 0.103(2) Uani 1 1 d DU . .
O201 O 0.7117(3) 0.2653(3) 0.79532(19) 0.103(2) Uani 1 1 d DU . .
C200 C 0.7402(5) 0.2585(6) 0.8278(3) 0.109(3) Uani 1 1 d DU . .
C201 C 0.8027(4) 0.2332(6) 0.8270(3) 0.116(3) Uani 1 1 d DU . .
H20D H 0.8022 0.1812 0.8232 0.151 Uiso 1 1 calc R . .
H20E H 0.8298 0.2448 0.8503 0.151 Uiso 1 1 calc R . .
H20F H 0.8169 0.2571 0.8070 0.151 Uiso 1 1 calc R . .
C202 C 0.6450(4) 0.2890(5) 0.7940(2) 0.088(3) Uani 1 1 d DU . .
H20G H 0.6242 0.2554 0.8078 0.114 Uiso 1 1 calc R . .
H20H H 0.6432 0.3381 0.8039 0.114 Uiso 1 1 calc R . .
C203 C 0.6181(4) 0.2862(6) 0.7532(3) 0.122(4) Uani 1 1 d DU . .
H20I H 0.6438 0.3135 0.7399 0.159 Uiso 1 1 calc R . .
H20J H 0.5775 0.3071 0.7484 0.159 Uiso 1 1 calc R . .
H20K H 0.6158 0.2362 0.7449 0.159 Uiso 1 1 calc R . .
O300 O 0.0716(3) -0.0289(4) 0.3690(2) 0.120(2) Uani 1 1 d DU . .
O301 O 0.0437(3) 0.0678(3) 0.33240(18) 0.0904(18) Uani 1 1 d DU . .
C300 C 0.0660(4) 0.0374(5) 0.3637(3) 0.086(3) Uani 1 1 d DU . .
C301 C 0.0838(4) 0.0921(5) 0.3922(3) 0.100(3) Uani 1 1 d DU . .
H30P H 0.0477 0.1115 0.3993 0.131 Uiso 1 1 calc R . .
H30Q H 0.1054 0.1309 0.3827 0.131 Uiso 1 1 calc R . .
H30R H 0.1103 0.0704 0.4136 0.131 Uiso 1 1 calc R . .
C302 C 0.0205(5) 0.0160(5) 0.3023(3) 0.113(3) Uani 1 1 d DU . .
H30M H 0.0409 -0.0309 0.3076 0.147 Uiso 1 1 calc R . .
H30N H -0.0234 0.0089 0.2999 0.147 Uiso 1 1 calc R . .
C303 C 0.0330(4) 0.0460(5) 0.2682(3) 0.096(3) Uani 1 1 d DU . .
H30O H 0.0079 0.0886 0.2612 0.125 Uiso 1 1 calc R . .
H30S H 0.0236 0.0100 0.2487 0.125 Uiso 1 1 calc R . .
H30T H 0.0757 0.0593 0.2719 0.125 Uiso 1 1 calc R . .
O400 O 0.3814(6) -0.0736(6) 0.5490(4) 0.113(3) Uani 0.50 1 d PDU . .
O401 O 0.4368(5) -0.1087(6) 0.5082(3) 0.090(3) Uani 0.50 1 d PDU . .
C400 C 0.3999(7) -0.1215(8) 0.5287(5) 0.089(3) Uani 0.50 1 d PDU . .
C401 C 0.3684(6) -0.1899(6) 0.5326(4) 0.050(3) Uani 0.50 1 d PDU . .
H40D H 0.3871 -0.2287 0.5211 0.064 Uiso 0.50 1 calc PR . .
H40E H 0.3257 -0.1856 0.5206 0.064 Uiso 0.50 1 calc PR . .
H40F H 0.3716 -0.2006 0.5586 0.064 Uiso 0.50 1 calc PR . .
C402 C 0.4673(7) -0.0331(7) 0.5074(5) 0.087(3) Uani 0.50 1 d PDU . .
H40G H 0.4368 0.0056 0.5019 0.113 Uiso 0.50 1 calc PR . .
H40H H 0.4955 -0.0226 0.5309 0.113 Uiso 0.50 1 calc PR . .
C403 C 0.5000(8) -0.0433(10) 0.4769(5) 0.108(4) Uani 0.50 1 d PDU . .
H40I H 0.5224 -0.0886 0.4803 0.140 Uiso 0.50 1 calc PR . .
H40J H 0.5282 -0.0034 0.4768 0.140 Uiso 0.50 1 calc PR . .
H40K H 0.4708 -0.0444 0.4535 0.140 Uiso 0.50 1 calc PR . .
S600 S 0.07985(18) 0.45977(19) 0.24427(10) 0.0475(9) Uani 0.50 1 d PDU J 1
O601 O 0.0205(3) 0.4880(7) 0.2381(4) 0.087(4) Uani 0.50 1 d PDU J 1
O602 O 0.1238(4) 0.5134(5) 0.2425(3) 0.072(3) Uani 0.50 1 d PDU J 1
O603 O 0.0851(4) 0.3996(4) 0.2220(2) 0.058(3) Uani 0.50 1 d PDU J 1
C600 C 0.0951(5) 0.4281(5) 0.29138(16) 0.080(3) Uani 0.50 1 d PDU J 1
F601 F 0.1480(5) 0.3958(7) 0.2999(4) 0.111(4) Uani 0.50 1 d PDU J 1
F602 F 0.0939(4) 0.4813(4) 0.3145(2) 0.087(3) Uani 0.50 1 d PDU J 1
F603 F 0.0534(5) 0.3803(5) 0.2946(3) 0.092(3) Uani 0.50 1 d PDU J 1
S700 S 0.04882(19) 0.4631(2) 0.26526(13) 0.0599(11) Uani 0.50 1 d PDU K 2
O701 O 0.0552(5) 0.5183(4) 0.2922(2) 0.074(3) Uani 0.50 1 d PDU K 2
O702 O 0.0206(4) 0.4004(4) 0.2752(3) 0.062(3) Uani 0.50 1 d PDU K 2
O703 O 0.0205(6) 0.4880(7) 0.2300(2) 0.094(4) Uani 0.50 1 d PDU K 2
C700 C 0.1261(3) 0.4385(5) 0.2644(3) 0.084(2) Uani 0.50 1 d PDU K 2
F701 F 0.1557(5) 0.4950(5) 0.2563(3) 0.106(3) Uani 0.50 1 d PDU K 2
F702 F 0.1207(5) 0.3894(5) 0.2386(3) 0.120(3) Uani 0.50 1 d PDU K 2
F703 F 0.1544(6) 0.4128(8) 0.2961(3) 0.122(4) Uani 0.50 1 d PDU K 2

loop_
_atom_site_aniso_label
_atom_site_aniso_U_11
_atom_site_aniso_U_22
_atom_site_aniso_U_33
_atom_site_aniso_U_23
_atom_site_aniso_U_13
_atom_site_aniso_U_12
N1 0.027(3) 0.018(3) 0.022(3) 0.000(2) 0.004(2) -0.002(2)
N46 0.029(3) 0.022(3) 0.026(3) -0.004(2) 0.010(2) -0.002(2)
N11A 0.030(3) 0.016(2) 0.027(3) -0.001(2) 0.015(2) -0.001(2)
N11B 0.027(3) 0.035(3) 0.023(3) -0.007(2) 0.010(2) -0.008(2)
N11C 0.057(3) 0.031(3) 0.021(3) -0.003(2) 0.012(3) -0.016(2)
N15A 0.033(3) 0.029(3) 0.029(3) 0.001(2) 0.009(2) -0.008(2)
N15B 0.035(3) 0.027(3) 0.023(3) -0.001(2) 0.014(2) -0.003(2)
N15C 0.035(3) 0.028(3) 0.034(3) -0.010(2) 0.013(2) -0.005(2)
S1A 0.0310(9) 0.0272(9) 0.0231(9) 0.0000(7) 0.0084(7) -0.0027(7)
S1B 0.0310(9) 0.0227(8) 0.0321(10) 0.0038(7) 0.0116(8) 0.0010(7)
S1C 0.0313(9) 0.0295(9) 0.0314(10) -0.0039(7) 0.0057(8) 0.0034(7)
S2A 0.0339(9) 0.0327(9) 0.0289(10) -0.0003(8) 0.0090(8) -0.0021(7)
S2B 0.0333(9) 0.0241(9) 0.0277(9) -0.0009(7) 0.0060(7) -0.0024(7)
S2C 0.0342(9) 0.0264(9) 0.0341(10) -0.0011(7) 0.0127(8) -0.0038(7)
S3A 0.0349(10) 0.0410(10) 0.0304(10) -0.0047(8) 0.0095(8) 0.0070(8)
S3B 0.0346(10) 0.0404(10) 0.0352(11) -0.0109(8) 0.0020(8) -0.0020(8)
S3C 0.0781(14) 0.0536(12) 0.0355(12) 0.0084(10) -0.0029(11) -0.0351(11)
S4A 0.0382(10) 0.0280(9) 0.0345(11) -0.0015(8) 0.0104(8) -0.0073(8)
S4B 0.0294(9) 0.0394(10) 0.0271(10) 0.0050(8) 0.0062(8) -0.0004(8)
S4C 0.0432(11) 0.0373(10) 0.0362(11) -0.0097(8) 0.0151(9) -0.0028(8)
O1A 0.046(3) 0.038(3) 0.065(3) -0.027(2) 0.013(2) 0.003(2)
O1B 0.041(3) 0.068(3) 0.041(3) -0.024(2) 0.002(2) 0.013(2)
O1C 0.108(3) 0.073(3) 0.059(3) 0.013(3) -0.021(3) -0.047(3)
O2A 0.048(3) 0.076(3) 0.035(3) 0.016(2) 0.020(2) 0.017(2)
O2B 0.041(3) 0.034(3) 0.053(3) -0.001(2) -0.001(2) -0.010(2)
O2C 0.044(3) 0.083(4) 0.052(3) 0.016(3) 0.014(2) -0.016(2)
O3A 0.048(3) 0.037(3) 0.030(3) 0.002(2) 0.004(2) -0.006(2)
O3B 0.033(2) 0.033(2) 0.044(3) 0.011(2) 0.012(2) 0.0043(19)
O3C 0.037(3) 0.054(3) 0.049(3) -0.015(2) 0.013(2) 0.002(2)
O4A 0.042(3) 0.027(2) 0.040(3) -0.004(2) 0.013(2) -0.0017(19)
O4B 0.039(3) 0.055(3) 0.021(2) 0.001(2) -0.002(2) -0.004(2)
O4C 0.061(3) 0.030(2) 0.043(3) -0.005(2) 0.021(2) -0.003(2)
C1A 0.028(3) 0.027(3) 0.018(3) 0.001(3) 0.006(3) -0.004(2)
C1B 0.025(3) 0.024(3) 0.033(4) 0.003(3) 0.013(3) -0.002(2)
C1C 0.024(3) 0.021(3) 0.028(4) -0.002(3) 0.006(3) 0.003(3)
C2A 0.029(3) 0.017(3) 0.029(3) -0.003(3) 0.007(3) -0.008(2)
C2B 0.021(3) 0.023(3) 0.026(4) 0.003(3) 0.009(3) -0.002(2)
C2C 0.029(3) 0.022(3) 0.024(3) -0.009(3) 0.009(3) 0.001(3)
C3A 0.037(4) 0.025(3) 0.031(4) 0.001(3) 0.007(3) 0.001(3)
C3B 0.029(3) 0.022(3) 0.031(4) 0.002(3) 0.006(3) -0.004(3)
C3C 0.031(3) 0.030(4) 0.025(4) -0.003(3) 0.006(3) 0.004(3)
C4A 0.045(4) 0.031(4) 0.029(3) -0.002(3) 0.009(3) 0.004(3)
C4B 0.033(4) 0.030(3) 0.031(4) 0.001(3) 0.017(3) -0.003(2)
C4C 0.035(3) 0.041(4) 0.041(4) -0.002(3) 0.013(3) -0.001(3)
C5A 0.048(4) 0.031(4) 0.030(4) -0.004(3) 0.009(3) -0.001(3)
C5B 0.033(3) 0.030(3) 0.035(4) -0.004(3) 0.012(3) -0.008(3)
C5C 0.048(4) 0.039(4) 0.034(4) 0.000(3) 0.020(3) -0.003(3)
C6A 0.029(3) 0.021(3) 0.024(3) -0.007(3) 0.008(3) -0.004(3)
C6B 0.026(3) 0.029(3) 0.029(4) 0.003(3) 0.011(3) -0.006(3)
C6C 0.047(4) 0.024(3) 0.028(4) -0.002(3) 0.013(3) 0.002(3)
C7A 0.033(3) 0.017(3) 0.022(3) 0.001(3) 0.006(3) -0.011(2)
C7B 0.028(3) 0.023(3) 0.022(4) 0.002(3) 0.014(3) -0.001(2)
C7C 0.034(3) 0.024(3) 0.024(3) -0.009(3) 0.013(3) 0.006(3)
C8A 0.030(3) 0.032(3) 0.028(4) 0.000(3) 0.013(3) -0.009(3)
C8B 0.031(3) 0.028(3) 0.026(4) 0.000(3) 0.009(3) -0.001(3)
C8C 0.039(4) 0.025(3) 0.039(4) 0.002(3) 0.004(3) 0.000(3)
C9A 0.035(4) 0.029(3) 0.029(4) 0.002(3) 0.006(3) -0.002(3)
C9B 0.030(3) 0.030(3) 0.028(4) 0.003(3) 0.011(3) -0.003(3)
C9C 0.031(3) 0.028(3) 0.035(4) -0.007(3) 0.009(3) -0.008(3)
C10A 0.032(4) 0.022(3) 0.026(4) -0.004(3) 0.010(3) -0.004(3)
C10B 0.032(3) 0.034(4) 0.026(4) -0.002(3) 0.010(3) -0.007(3)
C10C 0.054(4) 0.030(4) 0.031(4) -0.002(3) 0.012(3) 0.003(3)
C12A 0.030(3) 0.027(3) 0.029(4) -0.009(3) 0.011(3) -0.003(3)
C12B 0.024(3) 0.033(4) 0.032(4) 0.002(3) 0.008(3) -0.004(3)
C12C 0.046(4) 0.033(4) 0.034(4) -0.006(3) 0.017(3) -0.011(3)
C13A 0.039(4) 0.021(3) 0.042(4) 0.000(3) 0.016(3) -0.002(3)
C13B 0.037(4) 0.027(3) 0.031(4) 0.002(3) 0.007(3) 0.000(3)
C13C 0.043(4) 0.032(4) 0.043(4) -0.006(3) 0.016(3) -0.011(3)
C14A 0.035(4) 0.030(4) 0.036(4) -0.005(3) 0.009(3) -0.004(3)
C14B 0.029(4) 0.034(4) 0.032(4) -0.001(3) 0.007(3) 0.003(3)
C14C 0.034(4) 0.037(4) 0.030(4) 0.002(3) 0.014(3) 0.000(3)
C16A 0.045(4) 0.026(3) 0.033(4) -0.003(3) 0.008(3) -0.012(3)
C16B 0.028(3) 0.029(3) 0.034(4) 0.004(3) 0.009(3) 0.000(3)
C16C 0.039(4) 0.033(3) 0.029(4) -0.006(3) 0.016(3) -0.007(3)
C17A 0.040(4) 0.029(3) 0.025(4) 0.003(3) 0.006(3) -0.007(3)
C17B 0.032(3) 0.020(3) 0.026(3) 0.002(3) 0.006(3) -0.001(3)
C17C 0.027(3) 0.028(3) 0.030(4) -0.002(3) 0.011(3) -0.004(3)
C18A 0.033(3) 0.028(3) 0.026(4) 0.002(3) 0.009(3) -0.007(3)
C18B 0.035(3) 0.016(3) 0.026(3) 0.001(3) 0.006(3) 0.000(3)
C18C 0.029(3) 0.029(3) 0.026(3) -0.002(3) 0.012(3) -0.003(3)
C19A 0.027(3) 0.030(3) 0.018(3) 0.000(3) 0.007(3) -0.003(3)
C19B 0.030(3) 0.014(3) 0.025(3) -0.005(3) 0.006(3) 0.002(3)
C19C 0.024(3) 0.025(3) 0.024(3) -0.001(3) 0.003(3) 0.001(3)
C20A 0.031(3) 0.034(3) 0.023(4) 0.002(3) 0.003(3) -0.005(3)
C20B 0.031(3) 0.024(3) 0.025(4) 0.003(3) 0.010(3) -0.002(3)
C20C 0.031(4) 0.029(3) 0.026(3) -0.003(3) 0.006(3) 0.003(3)
C21A 0.042(3) 0.024(3) 0.029(4) -0.003(3) 0.000(3) 0.001(3)
C21B 0.031(3) 0.017(3) 0.030(3) 0.002(3) 0.003(3) 0.002(3)
C21C 0.023(3) 0.038(3) 0.028(3) 0.004(3) 0.006(3) 0.000(3)
C22A 0.045(4) 0.029(4) 0.033(4) 0.001(3) 0.005(3) -0.006(3)
C22B 0.024(3) 0.023(3) 0.036(4) 0.005(3) 0.006(3) -0.003(3)
C22C 0.031(4) 0.040(3) 0.023(4) -0.007(3) 0.001(3) -0.007(3)
C23A 0.047(4) 0.024(4) 0.048(4) -0.001(3) -0.004(3) 0.003(3)
C23B 0.036(4) 0.027(3) 0.038(4) 0.001(3) 0.003(3) 0.002(3)
C23C 0.046(4) 0.039(4) 0.036(4) 0.011(3) 0.008(3) 0.002(3)
C24A 0.043(4) 0.041(4) 0.053(5) 0.006(3) 0.001(4) 0.006(3)
C24B 0.044(4) 0.050(4) 0.043(5) 0.000(4) -0.007(3) -0.012(3)
C24C 0.082(5) 0.043(4) 0.041(5) 0.007(3) 0.027(4) 0.007(4)
C25A 0.055(5) 0.053(5) 0.083(6) -0.021(4) -0.003(4) 0.022(4)
C25B 0.049(4) 0.072(5) 0.032(4) 0.010(4) -0.003(3) -0.006(4)
C25C 0.054(4) 0.072(5) 0.052(5) 0.017(4) -0.004(4) 0.010(4)
C26A 0.065(5) 0.071(5) 0.070(5) 0.041(4) 0.006(4) 0.010(4)
C26B 0.052(5) 0.046(4) 0.054(5) 0.006(4) -0.013(4) 0.019(3)
C26C 0.067(4) 0.041(4) 0.041(4) 0.013(3) 0.015(3) 0.020(3)
C27A 0.072(4) 0.045(4) 0.032(4) 0.001(3) 0.015(3) 0.015(3)
C27B 0.040(4) 0.020(3) 0.062(4) -0.012(3) 0.014(3) -0.004(3)
C27C 0.038(4) 0.068(5) 0.056(5) 0.003(4) 0.020(3) 0.002(3)
C28A 0.124(5) 0.052(4) 0.064(5) 0.005(4) 0.048(5) -0.010(4)
C28C 0.051(5) 0.074(5) 0.117(8) 0.014(5) 0.013(5) -0.027(4)
C29A 0.115(5) 0.096(6) 0.036(4) 0.007(4) 0.007(4) 0.044(4)
C29C 0.033(4) 0.066(5) 0.075(5) 0.005(4) 0.013(4) 0.001(4)
C30A 0.090(6) 0.053(4) 0.023(4) -0.007(3) 0.012(4) 0.010(4)
C28B 0.069(5) 0.034(4) 0.063(6) -0.012(4) 0.007(4) -0.003(4)
C29B 0.058(5) 0.050(5) 0.134(8) -0.024(6) 0.029(5) 0.004(4)
C30B 0.078(6) 0.026(4) 0.069(5) 0.007(4) -0.010(4) -0.010(4)
C28D 0.054(9) 0.040(11) 0.052(13) 0.001(10) 0.012(8) -0.009(9)
C29D 0.059(13) 0.038(12) 0.053(9) -0.004(8) 0.016(9) 0.004(9)
C30D 0.063(11) 0.043(11) 0.059(10) 0.005(9) 0.004(8) 0.003(9)
C30C 0.059(5) 0.130(6) 0.086(5) 0.011(5) 0.039(4) 0.020(5)
C31A 0.036(3) 0.027(3) 0.033(4) 0.004(3) 0.011(3) 0.005(3)
C31B 0.034(3) 0.042(4) 0.031(4) -0.012(3) 0.007(3) -0.002(3)
C31C 0.099(6) 0.034(4) 0.033(4) 0.005(3) 0.024(4) -0.015(3)
C32A 0.039(4) 0.043(4) 0.039(4) 0.004(3) 0.011(3) -0.004(3)
C32B 0.047(4) 0.108(7) 0.033(5) 0.011(4) 0.006(4) -0.016(4)
C32C 0.191(8) 0.087(6) 0.056(5) 0.003(4) 0.047(5) 0.017(5)
C33A 0.043(4) 0.042(4) 0.042(4) 0.002(3) 0.004(3) 0.003(3)
C33B 0.069(5) 0.103(7) 0.031(5) 0.013(4) 0.002(4) -0.033(5)
C33C 0.190(8) 0.081(6) 0.091(5) -0.002(5) 0.068(6) 0.030(5)
C34A 0.038(4) 0.036(4) 0.058(5) -0.015(4) 0.001(3) 0.001(3)
C34B 0.066(5) 0.042(4) 0.030(4) -0.006(3) -0.004(4) -0.008(4)
C34C 0.086(5) 0.047(4) 0.085(5) 0.000(4) 0.048(4) -0.014(4)
C35A 0.034(4) 0.066(5) 0.057(5) -0.016(4) 0.017(3) -0.003(4)
C35B 0.042(4) 0.040(4) 0.046(5) -0.006(3) -0.009(3) 0.003(3)
C35C 0.052(5) 0.069(5) 0.063(5) 0.005(4) 0.020(4) -0.004(4)
C36A 0.042(4) 0.056(4) 0.038(4) -0.006(4) 0.018(3) 0.001(3)
C36B 0.039(4) 0.032(4) 0.038(4) -0.005(3) 0.001(3) -0.007(3)
C36C 0.049(5) 0.066(5) 0.044(4) 0.003(4) 0.018(4) -0.003(3)
C37A 0.050(4) 0.067(5) 0.083(6) -0.025(5) 0.002(4) 0.002(4)
C37B 0.112(7) 0.059(5) 0.041(5) -0.003(4) -0.014(4) -0.006(5)
C37C 0.092(6) 0.063(5) 0.125(7) 0.005(5) 0.061(5) -0.003(4)
C38A 0.034(4) 0.026(3) 0.034(4) -0.003(3) 0.013(3) -0.006(3)
C38B 0.027(3) 0.036(4) 0.027(4) 0.009(3) 0.007(3) 0.000(3)
C38C 0.046(4) 0.031(4) 0.037(4) -0.014(3) 0.016(3) 0.001(3)
C39A 0.046(4) 0.040(4) 0.038(4) -0.006(3) 0.011(3) -0.013(3)
C39B 0.033(4) 0.044(4) 0.051(5) 0.001(3) 0.013(3) -0.003(3)
C39C 0.049(4) 0.050(4) 0.043(4) -0.012(4) 0.018(3) -0.009(3)
C40A 0.055(5) 0.038(4) 0.045(4) -0.020(3) 0.026(4) -0.005(3)
C40B 0.031(4) 0.069(5) 0.077(6) -0.008(5) 0.016(4) -0.014(4)
C40C 0.069(5) 0.061(5) 0.035(4) -0.013(4) 0.026(4) -0.012(4)
C41A 0.035(4) 0.029(3) 0.048(4) -0.010(3) 0.020(3) -0.007(3)
C41B 0.036(4) 0.076(5) 0.042(5) -0.004(4) 0.018(4) 0.009(4)
C41C 0.052(4) 0.043(4) 0.048(4) -0.011(4) 0.007(4) 0.000(3)
C42A 0.038(4) 0.028(3) 0.043(4) 0.002(3) 0.022(3) -0.003(3)
C42B 0.051(4) 0.057(4) 0.040(5) 0.000(4) 0.018(4) 0.021(3)
C42C 0.046(4) 0.049(4) 0.048(4) -0.017(4) 0.010(4) -0.007(3)
C43A 0.033(4) 0.027(3) 0.039(4) -0.007(3) 0.018(3) -0.009(3)
C43B 0.039(4) 0.043(4) 0.033(4) 0.000(3) 0.010(3) 0.001(3)
C43C 0.038(4) 0.040(4) 0.048(4) -0.009(3) 0.015(3) -0.002(3)
C44A 0.058(5) 0.030(4) 0.079(6) -0.005(3) 0.041(4) 0.003(3)
C44B 0.048(4) 0.108(7) 0.088(7) -0.006(6) 0.018(5) 0.018(4)
C44C 0.071(5) 0.081(6) 0.054(5) -0.014(4) 0.007(4) -0.004(4)
C45A 0.031(3) 0.026(3) 0.030(4) 0.004(3) 0.010(3) -0.008(3)
C45B 0.032(3) 0.022(3) 0.025(3) 0.002(3) 0.007(3) 0.000(3)
C45C 0.032(3) 0.022(3) 0.029(3) -0.001(3) 0.010(3) -0.001(3)
C100 0.035(8) 0.055(7) 0.080(11) 0.011(8) 0.029(7) 0.008(7)
Cl1 0.057(3) 0.106(4) 0.122(4) -0.037(3) 0.024(3) 0.015(2)
Cl2 0.098(4) 0.069(3) 0.136(5) -0.016(3) 0.012(3) 0.000(3)
OW1A 0.146(7) 0.180(7) 0.148(7) 0.023(6) 0.008(6) -0.001(6)
OW2A 0.171(7) 0.213(8) 0.161(8) 0.033(7) -0.007(6) -0.007(6)
OW3A 0.165(7) 0.201(8) 0.153(7) 0.033(7) 0.000(6) -0.006(6)
O500 0.116(6) 0.132(7) 0.116(7) 0.020(6) 0.038(6) 0.022(6)
O501 0.139(5) 0.150(6) 0.141(6) 0.004(5) 0.024(5) -0.013(5)
C500 0.136(6) 0.142(6) 0.133(6) 0.007(5) 0.026(5) -0.003(5)
C501 0.131(8) 0.138(7) 0.107(8) 0.010(7) 0.038(7) 0.029(6)
C502 0.128(6) 0.150(6) 0.138(6) 0.008(5) 0.037(5) -0.013(5)
C503 0.124(8) 0.145(8) 0.145(8) 0.017(7) 0.045(7) -0.021(7)
OW1B 0.173(9) 0.097(8) 0.142(9) -0.008(7) 0.077(8) 0.020(7)
OW2B 0.165(8) 0.222(8) 0.164(8) 0.026(7) -0.002(7) 0.003(7)
OW3B 0.159(8) 0.224(9) 0.168(9) 0.008(8) -0.009(8) 0.006(7)
O200 0.130(6) 0.101(5) 0.090(5) -0.008(4) 0.050(4) -0.006(4)
O201 0.108(5) 0.112(5) 0.086(5) -0.002(4) 0.016(4) -0.011(4)
C200 0.103(6) 0.117(7) 0.104(6) 0.000(6) 0.013(5) -0.004(6)
C201 0.093(5) 0.157(7) 0.100(7) -0.009(6) 0.023(5) 0.009(6)
C202 0.087(6) 0.092(7) 0.087(6) -0.001(6) 0.026(5) 0.008(5)
C203 0.102(8) 0.146(9) 0.113(8) -0.001(8) 0.011(6) -0.005(7)
O300 0.088(4) 0.097(4) 0.177(6) 0.040(4) 0.034(4) 0.007(4)
O301 0.103(5) 0.072(4) 0.087(4) 0.004(3) -0.002(4) -0.006(3)
C300 0.053(5) 0.096(6) 0.111(6) 0.016(5) 0.018(5) 0.000(5)
C301 0.063(6) 0.135(7) 0.096(7) 0.012(6) 0.000(5) -0.015(6)
C302 0.155(10) 0.066(7) 0.119(7) -0.027(6) 0.032(7) -0.023(6)
C303 0.066(6) 0.117(8) 0.100(7) -0.030(6) 0.005(6) -0.006(5)
O400 0.139(7) 0.085(6) 0.104(7) -0.016(5) 0.003(5) 0.016(5)
O401 0.090(5) 0.078(4) 0.094(5) 0.004(4) -0.001(4) 0.030(4)
C400 0.092(5) 0.074(5) 0.093(5) 0.004(4) -0.001(4) 0.025(4)
C401 0.064(6) 0.030(5) 0.047(6) -0.007(5) -0.007(5) 0.036(5)
C402 0.083(5) 0.080(5) 0.089(6) 0.013(5) -0.002(4) 0.037(5)
C403 0.108(7) 0.107(7) 0.100(7) 0.032(6) 0.005(6) 0.041(6)
S600 0.054(2) 0.047(2) 0.042(2) -0.0070(18) 0.010(2) -0.0198(19)
O601 0.076(6) 0.100(8) 0.076(7) 0.000(7) -0.002(7) 0.001(6)
O602 0.084(7) 0.069(6) 0.057(6) -0.001(5) -0.002(6) -0.033(5)
O603 0.064(6) 0.069(6) 0.035(5) -0.013(4) -0.001(5) -0.023(5)
C600 0.107(7) 0.079(7) 0.053(5) -0.003(5) 0.014(6) -0.019(6)
F601 0.111(7) 0.105(8) 0.099(7) 0.011(6) -0.022(7) 0.004(6)
F602 0.125(7) 0.097(6) 0.043(5) -0.023(5) 0.024(5) -0.027(5)
F603 0.127(7) 0.081(6) 0.075(7) 0.013(5) 0.035(6) -0.041(5)
S700 0.060(3) 0.050(3) 0.070(3) -0.011(2) 0.014(3) -0.019(2)
O701 0.077(6) 0.056(6) 0.091(7) -0.029(5) 0.020(6) -0.016(5)
O702 0.060(6) 0.062(6) 0.066(7) -0.008(5) 0.013(5) -0.027(5)
O703 0.105(7) 0.082(8) 0.084(7) 0.010(6) -0.010(7) -0.024(7)
C700 0.072(4) 0.075(5) 0.108(5) -0.013(4) 0.024(4) -0.013(4)
F701 0.067(6) 0.101(6) 0.160(9) -0.012(6) 0.048(6) -0.023(5)
F702 0.119(8) 0.101(7) 0.151(8) -0.044(6) 0.050(6) 0.002(6)
F703 0.086(7) 0.114(8) 0.149(8) 0.009(6) -0.015(7) 0.010(6)

loop_
_atom_type_symbol
_atom_type_description
_atom_type_scat_dispersion_real
_atom_type_scat_dispersion_imag
_atom_type_scat_source
C C 0.0033 0.0016 'International Tables Vol C Tables 4.2.6.8 and 6.1.1.4'
H H 0.0000 0.0000 'International Tables Vol C Tables 4.2.6.8 and 6.1.1.4'
N N 0.0061 0.0033 'International Tables Vol C Tables 4.2.6.8 and 6.1.1.4'
O O 0.0106 0.0060 'International Tables Vol C Tables 4.2.6.8 and 6.1.1.4'
F F 0.0171 0.0103 'International Tables Vol C Tables 4.2.6.8 and 6.1.1.4'
S S 0.1246 0.1234 'International Tables Vol C Tables 4.2.6.8 and 6.1.1.4'
Cl Cl 0.1484 0.1585 'International Tables Vol C Tables 4.2.6.8 and 6.1.1.4'

loop_
_geom_angle_atom_site_label_1
_geom_angle_atom_site_label_2
_geom_angle_atom_site_label_3
_geom_angle
C1C N1 C1B 111.4(4)
C1C N1 C1A 111.1(4)
C1B N1 C1A 109.9(4)
C1C N1 HN1 110(3)
C1B N1 HN1 102(3)
C1A N1 HN1 112(3)
C45A N46 C45B 111.1(3)
C45A N46 C45C 110.4(3)
C45B N46 C45C 109.8(3)
C12A N11A C10A 118.5(4)
C12A N11A S3A 120.2(3)
C10A N11A S3A 119.5(3)
C10B N11B C12B 116.5(4)
C10B N11B S3B 119.5(4)
C12B N11B S3B 118.6(4)
C12C N11C C10C 117.2(5)
C12C N11C S3C 118.9(4)
C10C N11C S3C 118.8(4)
C14A N15A C16A 113.8(5)
C14A N15A S4A 115.4(4)
C16A N15A S4A 115.3(4)
C14B N15B C16B 115.8(4)
C14B N15B S4B 115.7(4)
C16B N15B S4B 114.5(4)
C14C N15C C16C 115.2(4)
C14C N15C S4C 116.0(3)
C16C N15C S4C 113.4(3)
C7A S1A C8A 100.2(3)
C7B S1B C8B 100.6(3)
C7C S1C C8C 100.6(3)
C18A S2A C9A 109.2(3)
C18B S2B C9B 107.4(3)
C18C S2C C9C 108.1(3)
O2A S3A O1A 118.2(3)
O2A S3A N11A 110.3(2)
O1A S3A N11A 105.8(2)
O2A S3A C31A 104.8(2)
O1A S3A C31A 109.39(19)
N11A S3A C31A 107.98(19)
O2B S3B O1B 120.6(3)
O2B S3B N11B 106.1(2)
O1B S3B N11B 106.2(2)
O2B S3B C31B 106.3(2)
O1B S3B C31B 106.5(2)
N11B S3B C31B 111.15(19)
O1C S3C O2C 120.7(3)
O1C S3C N11C 105.6(3)
O2C S3C N11C 105.9(3)
O1C S3C C31C 106.9(3)
O2C S3C C31C 107.1(2)
N11C S3C C31C 110.4(2)
O3A S4A O4A 120.0(3)
O3A S4A N15A 106.3(2)
O4A S4A N15A 106.9(2)
O3A S4A C38A 108.3(2)
O4A S4A C38A 108.45(19)
N15A S4A C38A 106.19(18)
O3B S4B O4B 120.1(3)
O3B S4B N15B 106.1(2)
O4B S4B N15B 107.6(2)
O3B S4B C38B 107.39(19)
O4B S4B C38B 107.7(2)
N15B S4B C38B 107.21(18)
O3C S4C O4C 119.8(3)
O3C S4C N15C 105.7(2)
O4C S4C N15C 106.8(2)
O3C S4C C38C 108.4(2)
O4C S4C C38C 107.7(2)
N15C S4C C38C 107.90(19)
C2A C1A N1 112.2(4)
C2A C1A H1A1 109.2
N1 C1A H1A1 109.2
C2A C1A H1A2 109.2
N1 C1A H1A2 109.2
H1A1 C1A H1A2 107.9
N1 C1B C2B 112.9(5)
N1 C1B H1B1 109.0
C2B C1B H1B1 109.0
N1 C1B H1B2 109.0
C2B C1B H1B2 109.0
H1B1 C1B H1B2 107.8
C2C C1C N1 113.5(4)
C2C C1C H1C1 108.9
N1 C1C H1C1 108.9
C2C C1C H1C2 108.9
N1 C1C H1C2 108.9
H1C1 C1C H1C2 107.7
C3A C2A C7A 119.6(5)
C3A C2A C1A 118.9(5)
C7A C2A C1A 121.5(5)
C3B C2B C7B 120.0(5)
C3B C2B C1B 117.8(5)
C7B C2B C1B 122.1(5)
C3C C2C C7C 119.0(5)
C3C C2C C1C 119.3(5)
C7C C2C C1C 121.7(5)
C2A C3A C4A 122.2(6)
C2A C3A H3A 118.9
C4A C3A H3A 118.9
C2B C3B C4B 122.4(5)
C2B C3B H3B 118.8
C4B C3B H3B 118.8
C2C C3C C4C 121.6(6)
C2C C3C H3C 119.2
C4C C3C H3C 119.2
C5A C4A C3A 116.9(6)
C5A C4A C27A 122.9(5)
C3A C4A C27A 120.0(5)
C3B C4B C5B 116.3(5)
C3B C4B C27B 120.1(5)
C5B C4B C27B 123.5(5)
C5C C4C C3C 117.4(6)
C5C C4C C27C 119.8(6)
C3C C4C C27C 122.5(6)
C4A C5A C6A 123.6(6)
C4A C5A H5A 118.2
C6A C5A H5A 118.2
C6B C5B C4B 123.3(5)
C6B C5B H5B 118.3
C4B C5B H5B 118.3
C6C C5C C4C 123.5(6)
C6C C5C H5C 118.2
C4C C5C H5C 118.2
C7A C6A C5A 117.8(5)
C7A C6A C10A 122.6(5)
C5A C6A C10A 119.4(5)
C5B C6B C7B 118.4(5)
C5B C6B C10B 119.3(5)
C7B C6B C10B 122.3(5)
C5C C6C C7C 118.4(6)
C5C C6C C10C 119.6(6)
C7C C6C C10C 121.8(5)
C6A C7A C2A 120.0(5)
C6A C7A S1A 122.1(4)
C2A C7A S1A 117.8(4)
C2B C7B C6B 119.4(5)
C2B C7B S1B 118.7(4)
C6B C7B S1B 121.8(4)
C6C C7C C2C 120.1(5)
C6C C7C S1C 122.4(5)
C2C C7C S1C 117.4(4)
C9A C8A S1A 110.6(4)
C9A C8A H8A1 109.5
S1A C8A H8A1 109.5
C9A C8A H8A2 109.5
S1A C8A H8A2 109.5
H8A1 C8A H8A2 108.1
C9B C8B S1B 112.1(4)
C9B C8B H8B1 109.2
S1B C8B H8B1 109.2
C9B C8B H8B2 109.2
S1B C8B H8B2 109.2
H8B1 C8B H8B2 107.9
C9C C8C S1C 111.4(4)
C9C C8C H8C1 109.3
S1C C8C H8C1 109.3
C9C C8C H8C2 109.3
S1C C8C H8C2 109.3
H8C1 C8C H8C2 108.0
C8A C9A S2A 109.4(4)
C8A C9A H9A1 109.8
S2A C9A H9A1 109.8
C8A C9A H9A2 109.8
S2A C9A H9A2 109.8
H9A1 C9A H9A2 108.2
C8B C9B S2B 111.2(4)
C8B C9B H9B1 109.4
S2B C9B H9B1 109.4
C8B C9B H9B2 109.4
S2B C9B H9B2 109.4
H9B1 C9B H9B2 108.0
C8C C9C S2C 108.7(4)
C8C C9C H9C1 109.9
S2C C9C H9C1 109.9
C8C C9C H9C2 109.9
S2C C9C H9C2 109.9
H9C1 C9C H9C2 108.3
N11A C10A C6A 117.2(5)
N11A C10A H10A 108.0
C6A C10A H10A 108.0
N11A C10A H10B 108.0
C6A C10A H10B 108.0
H10A C10A H10B 107.2
N11B C10B C6B 115.0(4)
N11B C10B H10C 108.5
C6B C10B H10C 108.5
N11B C10B H10D 108.5
C6B C10B H10D 108.5
H10C C10B H10D 107.5
N11C C10C C6C 115.7(5)
N11C C10C H10E 108.4
C6C C10C H10E 108.4
N11C C10C H10F 108.4
C6C C10C H10F 108.4
H10E C10C H10F 107.4
N11A C12A C13A 113.9(5)
N11A C12A H12A 108.8
C13A C12A H12A 108.8
N11A C12A H12B 108.8
C13A C12A H12B 108.8
H12A C12A H12B 107.7
N11B C12B C13B 114.1(5)
N11B C12B H12C 108.7
C13B C12B H12C 108.7
N11B C12B H12D 108.7
C13B C12B H12D 108.7
H12C C12B H12D 107.6
N11C C12C C13C 115.3(5)
N11C C12C H12E 108.4
C13C C12C H12E 108.4
N11C C12C H12F 108.4
C13C C12C H12F 108.4
H12E C12C H12F 107.5
C14A C13A C12A 113.9(5)
C14A C13A H13A 108.8
C12A C13A H13A 108.8
C14A C13A H13B 108.8
C12A C13A H13B 108.8
H13A C13A H13B 107.7
C14B C13B C12B 114.6(5)
C14B C13B H13C 108.6
C12B C13B H13C 108.6
C14B C13B H13D 108.6
C12B C13B H13D 108.6
H13C C13B H13D 107.6
C12C C13C C14C 114.0(5)
C12C C13C H13E 108.8
C14C C13C H13E 108.8
C12C C13C H13F 108.8
C14C C13C H13F 108.8
H13E C13C H13F 107.6
N15A C14A C13A 113.6(4)
N15A C14A H14A 108.9
C13A C14A H14A 108.9
N15A C14A H14B 108.9
C13A C14A H14B 108.9
H14A C14A H14B 107.7
N15B C14B C13B 113.9(5)
N15B C14B H14C 108.8
C13B C14B H14C 108.8
N15B C14B H14D 108.8
C13B C14B H14D 108.8
H14C C14B H14D 107.7
N15C C14C C13C 113.1(5)
N15C C14C H14E 108.9
C13C C14C H14E 108.9
N15C C14C H14F 108.9
C13C C14C H14F 108.9
H14E C14C H14F 107.8
C17A C16A N15A 113.0(5)
C17A C16A H16A 109.0
N15A C16A H16A 109.0
C17A C16A H16B 109.0
N15A C16A H16B 109.0
H16A C16A H16B 107.8
N15B C16B C17B 112.7(4)
N15B C16B H16C 109.1
C17B C16B H16C 109.1
N15B C16B H16D 109.1
C17B C16B H16D 109.1
H16C C16B H16D 107.8
N15C C16C C17C 110.9(4)
N15C C16C H16E 109.5
C17C C16C H16E 109.5
N15C C16C H16F 109.5
C17C C16C H16F 109.5
H16E C16C H16F 108.0
C22A C17A C18A 119.1(5)
C22A C17A C16A 118.1(5)
C18A C17A C16A 122.7(5)
C22B C17B C18B 121.0(5)
C22B C17B C16B 117.0(5)
C18B C17B C16B 122.0(5)
C22C C17C C18C 119.6(5)
C22C C17C C16C 116.7(5)
C18C C17C C16C 123.7(5)
C19A C18A C17A 118.9(5)
C19A C18A S2A 119.9(4)
C17A C18A S2A 120.4(4)
C19B C18B C17B 117.8(5)
C19B C18B S2B 120.2(4)
C17B C18B S2B 121.3(4)
C19C C18C C17C 119.9(5)
C19C C18C S2C 119.3(4)
C17C C18C S2C 120.1(4)
C20A C19A C18A 119.6(5)
C20A C19A C45A 117.9(4)
C18A C19A C45A 122.3(4)
C20B C19B C18B 119.5(5)
C20B C19B C45B 118.8(5)
C18B C19B C45B 121.7(5)
C18C C19C C20C 119.0(5)
C18C C19C C45C 121.7(4)
C20C C19C C45C 119.3(4)
C19A C20A C21A 122.7(6)
C19A C20A H20A 122(3)
C21A C20A H20A 114(3)
C19B C20B C21B 123.4(6)
C19B C20B H20B 115(3)
C21B C20B H20B 121(3)
C21C C20C C19C 122.7(6)
C21C C20C H20C 119(3)
C19C C20C H20C 119(3)
C22A C21A C20A 116.2(6)
C22A C21A C23A 121.4(5)
C20A C21A C23A 122.2(5)
C20B C21B C22B 116.5(5)
C20B C21B C23B 123.7(5)
C22B C21B C23B 119.7(5)
C20C C21C C22C 116.6(5)
C20C C21C C23C 123.4(5)
C22C C21C C23C 119.9(5)
C17A C22A C21A 123.4(6)
C17A C22A H22A 118.3
C21A C22A H22A 118.3
C17B C22B C21B 121.8(5)
C17B C22B H22B 119.1
C21B C22B H22B 119.1
C17C C22C C21C 122.0(6)
C17C C22C H22C 119.0
C21C C22C H22C 119.0
C25A C23A C21A 110.4(5)
C25A C23A C24A 107.6(5)
C21A C23A C24A 112.0(5)
C25A C23A C26A 110.8(5)
C21A C23A C26A 108.1(5)
C24A C23A C26A 108.1(6)
C25B C23B C24B 109.1(5)
C25B C23B C26B 108.6(5)
C24B C23B C26B 109.9(5)
C25B C23B C21B 112.2(5)
C24B C23B C21B 109.5(5)
C26B C23B C21B 107.6(5)
C25C C23C C21C 109.4(5)
C25C C23C C26C 109.5(5)
C21C C23C C26C 112.0(5)
C25C C23C C24C 110.1(6)
C21C C23C C24C 108.3(5)
C26C C23C C24C 107.5(5)
C23A C24A H24A 109.5
C23A C24A H24B 109.5
H24A C24A H24B 109.5
C23A C24A H24C 109.5
H24A C24A H24C 109.5
H24B C24A H24C 109.5
C23B C24B H24D 109.5
C23B C24B H24E 109.5
H24D C24B H24E 109.5
C23B C24B H24F 109.5
H24D C24B H24F 109.5
H24E C24B H24F 109.5
C23C C24C H24G 109.5
C23C C24C H24H 109.5
H24G C24C H24H 109.5
C23C C24C H24I 109.5
H24G C24C H24I 109.5
H24H C24C H24I 109.5
C23A C25A H25A 109.5
C23A C25A H25B 109.5
H25A C25A H25B 109.5
C23A C25A H25C 109.5
H25A C25A H25C 109.5
H25B C25A H25C 109.5
C23B C25B H25D 109.5
C23B C25B H25E 109.5
H25D C25B H25E 109.5
C23B C25B H25F 109.5
H25D C25B H25F 109.5
H25E C25B H25F 109.5
C23C C25C H25G 109.5
C23C C25C H25H 109.5
H25G C25C H25H 109.5
C23C C25C H25I 109.5
H25G C25C H25I 109.5
H25H C25C H25I 109.5
C23A C26A H26A 109.5
C23A C26A H26B 109.5
H26A C26A H26B 109.5
C23A C26A H26C 109.5
H26A C26A H26C 109.5
H26B C26A H26C 109.5
C23B C26B H26D 109.5
C23B C26B H26E 109.5
H26D C26B H26E 109.5
C23B C26B H26F 109.5
H26D C26B H26F 109.5
H26E C26B H26F 109.5
C23C C26C H26G 109.5
C23C C26C H26H 109.5
H26G C26C H26H 109.5
C23C C26C H26I 109.5
H26G C26C H26I 109.5
H26H C26C H26I 109.5
C29A C27A C30A 108.1(4)
C29A C27A C28A 111.2(5)
C30A C27A C28A 109.8(4)
C29A C27A C4A 110.3(5)
C30A C27A C4A 110.5(4)
C28A C27A C4A 106.9(5)
C28B C27B C30D 130.8(18)
C28B C27B C28D 38.2(14)
C30D C27B C28D 112(2)
C28B C27B C29D 70.1(14)
C30D C27B C29D 107.8(9)
C28D C27B C29D 107.8(9)
C28B C27B C4B 114.0(4)
C30D C27B C4B 113.7(17)
C28D C27B C4B 109.4(17)
C29D C27B C4B 105.2(14)
C28B C27B C30B 108.6(5)
C30D C27B C30B 44.0(16)
C28D C27B C30B 74.8(16)
C29D C27B C30B 143.6(14)
C4B C27B C30B 107.9(4)
C28B C27B C29B 109.0(5)
C30D C27B C29B 65.7(16)
C28D C27B C29B 138.5(16)
C29D C27B C29B 44.9(14)
C4B C27B C29B 108.4(4)
C30B C27B C29B 108.9(5)
C30C C27C C28C 109.9(5)
C30C C27C C4C 109.5(5)
C28C C27C C4C 108.0(4)
C30C C27C C29C 108.5(4)
C28C C27C C29C 109.5(4)
C4C C27C C29C 111.5(5)
C27A C28A H28A 109.5
C27A C28A H28B 109.5
H28A C28A H28B 109.5
C27A C28A H28C 109.5
H28A C28A H28C 109.5
H28B C28A H28C 109.5
C27C C28C H28J 109.5
C27C C28C H28K 109.5
H28J C28C H28K 109.5
C27C C28C H28L 109.5
H28J C28C H28L 109.5
H28K C28C H28L 109.5
C27A C29A H29A 109.5
C27A C29A H29B 109.5
H29A C29A H29B 109.5
C27A C29A H29C 109.5
H29A C29A H29C 109.5
H29B C29A H29C 109.5
C27C C29C H29J 109.5
C27C C29C H29K 109.5
H29J C29C H29K 109.5
C27C C29C H29L 109.5
H29J C29C H29L 109.5
H29K C29C H29L 109.5
C27A C30A H30A 109.5
C27A C30A H30B 109.5
H30A C30A H30B 109.5
C27A C30A H30C 109.5
H30A C30A H30C 109.5
H30B C30A H30C 109.5
C27B C28B H28D 109.5
C27B C28B H28E 109.5
C27B C28B H28F 109.5
C27B C29B H29D 109.5
C27B C29B H29E 109.5
C27B C29B H29F 109.5
C27B C30B H30D 109.5
C27B C30B H30E 109.5
C27B C30B H30F 109.5
C27B C28D H28G 109.5
C27B C28D H28H 109.5
H28G C28D H28H 109.5
C27B C28D H28I 109.5
H28G C28D H28I 109.5
H28H C28D H28I 109.5
C27B C29D H29G 109.5
C27B C29D H29H 109.5
H29G C29D H29H 109.5
C27B C29D H29I 109.5
H29G C29D H29I 109.5
H29H C29D H29I 109.5
C27B C30D H30G 109.5
C27B C30D H30H 109.5
H30G C30D H30H 109.5
C27B C30D H30I 109.5
H30G C30D H30I 109.5
H30H C30D H30I 109.5
C27C C30C H30J 109.5
C27C C30C H30K 109.5
H30J C30C H30K 109.5
C27C C30C H30L 109.5
H30J C30C H30L 109.5
H30K C30C H30L 109.5
C32A C31A C36A 118.8(6)
C32A C31A S3A 124.0(5)
C36A C31A S3A 117.3(5)
C36B C31B C32B 118.4(6)
C36B C31B S3B 121.2(5)
C32B C31B S3B 120.3(5)
C32C C31C C36C 121.1(8)
C32C C31C S3C 117.4(7)
C36C C31C S3C 121.4(6)
C33A C32A C31A 119.9(6)
C33A C32A H32A 120.0
C31A C32A H32A 120.0
C33B C32B C31B 120.3(7)
C33B C32B H32B 119.8
C31B C32B H32B 119.8
C31C C32C C33C 116.8(9)
C31C C32C H32C 121.6
C33C C32C H32C 121.6
C32A C33A C34A 122.4(7)
C32A C33A H33A 118.8
C34A C33A H33A 118.8
C34B C33B C32B 122.0(7)
C34B C33B H33B 119.0
C32B C33B H33B 119.0
C34C C33C C32C 124.3(9)
C34C C33C H33C 117.8
C32C C33C H33C 117.8
C35A C34A C33A 117.1(6)
C35A C34A C37A 120.9(7)
C33A C34A C37A 122.0(7)
C35B C34B C33B 117.8(7)
C35B C34B C37B 121.1(7)
C33B C34B C37B 121.1(7)
C33C C34C C35C 115.1(9)
C33C C34C C37C 121.7(9)
C35C C34C C37C 123.1(9)
C34A C35A C36A 121.7(6)
C34A C35A H35A 119.2
C36A C35A H35A 119.2
C34B C35B C36B 122.1(7)
C34B C35B H35B 119.0
C36B C35B H35B 119.0
C36C C35C C34C 123.8(8)
C36C C35C H35C 118.1
C34C C35C H35C 118.1
C31A C36A C35A 120.0(6)
C31A C36A H36A 120.0
C35A C36A H36A 120.0
C31B C36B C35B 119.4(6)
C31B C36B H36B 120.3
C35B C36B H36B 120.3
C31C C36C C35C 118.5(7)
C31C C36C H36C 120.7
C35C C36C H36C 120.7
C34A C37A H37A 109.5
C34A C37A H37B 109.5
H37A C37A H37B 109.5
C34A C37A H37C 109.5
H37A C37A H37C 109.5
H37B C37A H37C 109.5
C34B C37B H37D 109.5
C34B C37B H37E 109.5
H37D C37B H37E 109.5
C34B C37B H37F 109.5
H37D C37B H37F 109.5
H37E C37B H37F 109.5
C34C C37C H37G 109.5
C34C C37C H37H 109.5
H37G C37C H37H 109.5
C34C C37C H37I 109.5
H37G C37C H37I 109.5
H37H C37C H37I 109.5
C39A C38A C43A 120.9(5)
C39A C38A S4A 119.2(5)
C43A C38A S4A 119.8(5)
C39B C38B C43B 119.8(5)
C39B C38B S4B 119.9(5)
C43B C38B S4B 120.3(4)
C39C C38C C43C 118.5(6)
C39C C38C S4C 120.1(5)
C43C C38C S4C 121.3(5)
C38A C39A C40A 118.8(6)
C38A C39A H39A 120.6
C40A C39A H39A 120.6
C38B C39B C40B 119.3(6)
C38B C39B H39B 120.3
C40B C39B H39B 120.3
C38C C39C C40C 121.3(6)
C38C C39C H39C 119.3
C40C C39C H39C 119.3
C41A C40A C39A 121.4(6)
C41A C40A H40A 119.3
C39A C40A H40A 119.3
C41B C40B C39B 121.9(6)
C41B C40B H40B 119.0
C39B C40B H40B 119.0
C39C C40C C41C 119.5(6)
C39C C40C H40C 120.2
C41C C40C H40C 120.2
C40A C41A C42A 118.4(6)
C40A C41A C44A 121.6(6)
C42A C41A C44A 120.0(6)
C42B C41B C40B 118.0(6)
C42B C41B C44B 120.5(7)
C40B C41B C44B 121.5(7)
C42C C41C C40C 118.7(7)
C42C C41C C44C 121.6(6)
C40C C41C C44C 119.7(7)
C43A C42A C41A 121.4(6)
C43A C42A H42A 119.3
C41A C42A H42A 119.3
C41B C42B C43B 121.3(6)
C41B C42B H42B 119.3
C43B C42B H42B 119.3
C43C C42C C41C 121.6(6)
C43C C42C H42C 119.2
C41C C42C H42C 119.2
C42A C43A C38A 119.0(6)
C42A C43A H43A 120.5
C38A C43A H43A 120.5
C38B C43B C42B 119.6(6)
C38B C43B H43B 120.2
C42B C43B H43B 120.2
C42C C43C C38C 120.3(6)
C42C C43C H43C 119.9
C38C C43C H43C 119.9
C41A C44A H44A 109.5
C41A C44A H44B 109.5
H44A C44A H44B 109.5
C41A C44A H44C 109.5
H44A C44A H44C 109.5
H44B C44A H44C 109.5
C41B C44B H44D 109.5
C41B C44B H44E 109.5
H44D C44B H44E 109.5
C41B C44B H44F 109.5
H44D C44B H44F 109.5
H44E C44B H44F 109.5
C41C C44C H44G 109.5
C41C C44C H44H 109.5
H44G C44C H44H 109.5
C41C C44C H44I 109.5
H44G C44C H44I 109.5
H44H C44C H44I 109.5
N46 C45A C19A 112.5(3)
N46 C45A H45A 109.1
C19A C45A H45A 109.1
N46 C45A H45B 109.1
C19A C45A H45B 109.1
H45A C45A H45B 107.8
N46 C45B C19B 112.6(4)
N46 C45B H45C 109.1
C19B C45B H45C 109.1
N46 C45B H45D 109.1
C19B C45B H45D 109.1
H45C C45B H45D 107.8
N46 C45C C19C 113.0(3)
N46 C45C H45E 109.0
C19C C45C H45E 109.0
N46 C45C H45F 109.0
C19C C45C H45F 109.0
H45E C45C H45F 107.8
Cl2 C100 Cl1 113.6(4)
Cl2 C100 H10G 108.8
Cl1 C100 H10G 108.8
Cl2 C100 H10H 108.8
Cl1 C100 H10H 108.8
H10G C100 H10H 107.7
C500 O501 C502 110.5(9)
O500 C500 O501 107.3(13)
O500 C500 C501 116.7(18)
O501 C500 C501 130(2)
C500 C501 H50A 109.5
C500 C501 H50B 109.5
H50A C501 H50B 109.5
C500 C501 H50C 109.5
H50A C501 H50C 109.5
H50B C501 H50C 109.5
C503 C502 O501 134(2)
C503 C502 H50D 103.6
O501 C502 H50D 103.6
C503 C502 H50E 103.6
O501 C502 H50E 103.6
H50D C502 H50E 105.3
C502 C503 H50F 109.5
C502 C503 H50G 109.5
H50F C503 H50G 109.5
C502 C503 H50H 109.5
H50F C503 H50H 109.5
H50G C503 H50H 109.5
C200 O201 C202 110.9(8)
O201 C200 O200 121.4(10)
O201 C200 C201 108.1(9)
O200 C200 C201 130.5(10)
C200 C201 H20D 109.5
C200 C201 H20E 109.5
H20D C201 H20E 109.5
C200 C201 H20F 109.5
H20D C201 H20F 109.5
H20E C201 H20F 109.5
C203 C202 O201 101.8(7)
C203 C202 H20G 111.4
O201 C202 H20G 111.4
C203 C202 H20H 111.4
O201 C202 H20H 111.4
H20G C202 H20H 109.3
C202 C203 H20I 109.5
C202 C203 H20J 109.5
H20I C203 H20J 109.5
C202 C203 H20K 109.5
H20I C203 H20K 109.5
H20J C203 H20K 109.5
C300 O301 C302 113.9(7)
O300 C300 O301 125.2(10)
O300 C300 C301 124.6(10)
O301 C300 C301 110.2(8)
C300 C301 H30P 109.5
C300 C301 H30Q 109.5
H30P C301 H30Q 109.5
C300 C301 H30R 109.5
H30P C301 H30R 109.5
H30Q C301 H30R 109.5
C303 C302 O301 107.8(7)
C303 C302 H30M 110.1
O301 C302 H30M 110.1
C303 C302 H30N 110.1
O301 C302 H30N 110.1
H30M C302 H30N 108.5
C302 C303 H30O 109.5
C302 C303 H30S 109.5
H30O C303 H30S 109.5
C302 C303 H30T 109.5
H30O C303 H30T 109.5
H30S C303 H30T 109.5
C400 O401 C402 121.7(13)
O401 C400 O400 123.8(15)
O401 C400 C401 127.6(14)
O400 C400 C401 108.5(12)
C400 C401 H40D 109.5
C400 C401 H40E 109.5
H40D C401 H40E 109.5
C400 C401 H40F 109.5
H40D C401 H40F 109.5
H40E C401 H40F 109.5
C403 C402 O401 100.9(14)
C403 C402 H40G 111.6
O401 C402 H40G 111.6
C403 C402 H40H 111.6
O401 C402 H40H 111.6
H40G C402 H40H 109.4
C402 C403 H40I 109.5
C402 C403 H40J 109.5
H40I C403 H40J 109.5
C402 C403 H40K 109.5
H40I C403 H40K 109.5
H40J C403 H40K 109.5
O603 S600 O601 113.1(6)
O603 S600 O602 112.6(5)
O601 S600 O602 112.4(6)
O603 S600 C600 106.8(5)
O601 S600 C600 105.2(8)
O602 S600 C600 106.2(6)
F601 C600 F602 109.2(7)
F601 C600 F603 107.6(7)
F602 C600 F603 109.5(7)
F601 C600 S600 111.2(8)
F602 C600 S600 111.2(6)
F603 C600 S600 108.1(6)
O702 S700 O703 111.8(6)
O702 S700 O701 113.3(5)
O703 S700 O701 112.2(6)
O702 S700 C700 106.6(6)
O703 S700 C700 108.5(8)
O701 S700 C700 103.8(6)
F703 C700 F702 111.1(7)
F703 C700 F701 108.7(7)
F702 C700 F701 111.3(7)
F703 C700 S700 111.6(8)
F702 C700 S700 104.2(7)
F701 C700 S700 109.9(7)

loop_
_geom_bond_atom_site_label_1
_geom_bond_atom_site_label_2
_geom_bond_distance
N1 C1C 1.504(6)
N1 C1B 1.511(6)
N1 C1A 1.535(6)
N1 HN1 1.00(5)
N46 C45A 1.467(5)
N46 C45B 1.471(5)
N46 C45C 1.488(5)
N11A C12A 1.461(6)
N11A C10A 1.464(6)
N11A S3A 1.624(4)
N11B C10B 1.466(6)
N11B C12B 1.479(6)
N11B S3B 1.637(5)
N11C C12C 1.453(7)
N11C C10C 1.454(7)
N11C S3C 1.640(5)
N15A C14A 1.496(7)
N15A C16A 1.511(7)
N15A S4A 1.640(5)
N15B C14B 1.473(7)
N15B C16B 1.508(6)
N15B S4B 1.643(5)
N15C C14C 1.483(6)
N15C C16C 1.498(6)
N15C S4C 1.645(5)
S1A C7A 1.780(6)
S1A C8A 1.830(5)
S1B C7B 1.790(5)
S1B C8B 1.841(5)
S1C C7C 1.793(6)
S1C C8C 1.822(6)
S2A C18A 1.769(6)
S2A C9A 1.825(6)
S2B C18B 1.773(6)
S2B C9B 1.833(5)
S2C C18C 1.786(6)
S2C C9C 1.835(5)
S3A O2A 1.421(4)
S3A O1A 1.437(4)
S3A C31A 1.791(6)
S3B O2B 1.438(4)
S3B O1B 1.439(4)
S3B C31B 1.763(6)
S3C O1C 1.427(5)
S3C O2C 1.443(5)
S3C C31C 1.768(7)
S4A O3A 1.424(4)
S4A O4A 1.434(4)
S4A C38A 1.770(6)
S4B O3B 1.429(4)
S4B O4B 1.447(4)
S4B C38B 1.765(5)
S4C O3C 1.432(4)
S4C O4C 1.435(4)
S4C C38C 1.751(6)
C1A C2A 1.492(7)
C1A H1A1 0.9900
C1A H1A2 0.9900
C1B C2B 1.519(7)
C1B H1B1 0.9900
C1B H1B2 0.9900
C1C C2C 1.489(7)
C1C H1C1 0.9900
C1C H1C2 0.9900
C2A C3A 1.365(7)
C2A C7A 1.430(7)
C2B C3B 1.385(7)
C2B C7B 1.401(7)
C2C C3C 1.383(7)
C2C C7C 1.417(8)
C3A C4A 1.409(7)
C3A H3A 0.9500
C3B C4B 1.390(7)
C3B H3B 0.9500
C3C C4C 1.396(8)
C3C H3C 0.9500
C4A C5A 1.384(8)
C4A C27A 1.555(8)
C4B C5B 1.402(8)
C4B C27B 1.513(7)
C4C C5C 1.390(8)
C4C C27C 1.538(8)
C5A C6A 1.406(8)
C5A H5A 0.9500
C5B C6B 1.392(7)
C5B H5B 0.9500
C5C C6C 1.367(8)
C5C H5C 0.9500
C6A C7A 1.395(7)
C6A C10A 1.499(7)
C6B C7B 1.405(7)
C6B C10B 1.534(8)
C6C C7C 1.398(7)
C6C C10C 1.533(8)
C8A C9A 1.520(7)
C8A H8A1 0.9900
C8A H8A2 0.9900
C8B C9B 1.507(7)
C8B H8B1 0.9900
C8B H8B2 0.9900
C8C C9C 1.511(8)
C8C H8C1 0.9900
C8C H8C2 0.9900
C9A H9A1 0.9900
C9A H9A2 0.9900
C9B H9B1 0.9900
C9B H9B2 0.9900
C9C H9C1 0.9900
C9C H9C2 0.9900
C10A H10A 0.9900
C10A H10B 0.9900
C10B H10C 0.9900
C10B H10D 0.9900
C10C H10E 0.9900
C10C H10F 0.9900
C12A C13A 1.536(8)
C12A H12A 0.9900
C12A H12B 0.9900
C12B C13B 1.523(7)
C12B H12C 0.9900
C12B H12D 0.9900
C12C C13C 1.528(8)
C12C H12E 0.9900
C12C H12F 0.9900
C13A C14A 1.526(7)
C13A H13A 0.9900
C13A H13B 0.9900
C13B C14B 1.522(7)
C13B H13C 0.9900
C13B H13D 0.9900
C13C C14C 1.530(8)
C13C H13E 0.9900
C13C H13F 0.9900
C14A H14A 0.9900
C14A H14B 0.9900
C14B H14C 0.9900
C14B H14D 0.9900
C14C H14E 0.9900
C14C H14F 0.9900
C16A C17A 1.500(8)
C16A H16A 0.9900
C16A H16B 0.9900
C16B C17B 1.510(7)
C16B H16C 0.9900
C16B H16D 0.9900
C16C C17C 1.518(7)
C16C H16E 0.9900
C16C H16F 0.9900
C17A C22A 1.384(8)
C17A C18A 1.425(7)
C17B C22B 1.368(8)
C17B C18B 1.413(7)
C17C C22C 1.388(7)
C17C C18C 1.408(8)
C18A C19A 1.403(7)
C18B C19B 1.408(7)
C18C C19C 1.387(7)
C19A C20A 1.396(7)
C19A C45A 1.529(5)
C19B C20B 1.383(8)
C19B C45B 1.520(5)
C19C C20C 1.401(7)
C19C C45C 1.518(6)
C20A C21A 1.401(7)
C20A H20A 0.92(5)
C20B C21B 1.385(7)
C20B H20B 0.92(5)
C20C C21C 1.396(8)
C20C H20C 1.01(5)
C21A C22A 1.399(8)
C21A C23A 1.527(8)
C21B C22B 1.407(7)
C21B C23B 1.538(8)
C21C C22C 1.407(7)
C21C C23C 1.532(8)
C22A H22A 0.9500
C22B H22B 0.9500
C22C H22C 0.9500
C23A C25A 1.526(8)
C23A C24A 1.530(8)
C23A C26A 1.557(9)
C23B C25B 1.518(8)
C23B C24B 1.524(7)
C23B C26B 1.538(8)
C23C C25C 1.519(8)
C23C C26C 1.539(8)
C23C C24C 1.544(8)
C24A H24A 0.9800
C24A H24B 0.9800
C24A H24C 0.9800
C24B H24D 0.9800
C24B H24E 0.9800
C24B H24F 0.9800
C24C H24G 0.9800
C24C H24H 0.9800
C24C H24I 0.9800
C25A H25A 0.9800
C25A H25B 0.9800
C25A H25C 0.9800
C25B H25D 0.9800
C25B H25E 0.9800
C25B H25F 0.9800
C25C H25G 0.9800
C25C H25H 0.9800
C25C H25I 0.9800
C26A H26A 0.9800
C26A H26B 0.9800
C26A H26C 0.9800
C26B H26D 0.9800
C26B H26E 0.9800
C26B H26F 0.9800
C26C H26G 0.9800
C26C H26H 0.9800
C26C H26I 0.9800
C27A C29A 1.519(7)
C27A C30A 1.524(6)
C27A C28A 1.527(7)
C27B C28B 1.493(8)
C27B C30D 1.499(10)
C27B C28D 1.506(10)
C27B C29D 1.511(10)
C27B C30B 1.529(9)
C27B C29B 1.543(8)
C27C C30C 1.527(7)
C27C C28C 1.531(7)
C27C C29C 1.540(7)
C28A H28A 0.9800
C28A H28B 0.9800
C28A H28C 0.9800
C28C H28J 0.9800
C28C H28K 0.9800
C28C H28L 0.9800
C29A H29A 0.9800
C29A H29B 0.9800
C29A H29C 0.9800
C29C H29J 0.9800
C29C H29K 0.9800
C29C H29L 0.9800
C30A H30A 0.9800
C30A H30B 0.9800
C30A H30C 0.9800
C28B H28D 0.9800
C28B H28E 0.9800
C28B H28F 0.9800
C29B H29D 0.9800
C29B H29E 0.9800
C29B H29F 0.9800
C30B H30D 0.9800
C30B H30E 0.9800
C30B H30F 0.9800
C28D H28G 0.9800
C28D H28H 0.9800
C28D H28I 0.9800
C29D H29G 0.9800
C29D H29H 0.9800
C29D H29I 0.9800
C30D H30G 0.9800
C30D H30H 0.9800
C30D H30I 0.9800
C30C H30J 0.9800
C30C H30K 0.9800
C30C H30L 0.9800
C31A C32A 1.383(8)
C31A C36A 1.385(8)
C31B C36B 1.378(8)
C31B C32B 1.383(8)
C31C C32C 1.360(10)
C31C C36C 1.374(9)
C32A C33A 1.363(8)
C32A H32A 0.9500
C32B C33B 1.371(9)
C32B H32B 0.9500
C32C C33C 1.424(12)
C32C H32C 0.9500
C33A C34A 1.391(8)
C33A H33A 0.9500
C33B C34B 1.366(9)
C33B H33B 0.9500
C33C C34C 1.348(12)
C33C H33C 0.9500
C34A C35A 1.367(9)
C34A C37A 1.507(9)
C34B C35B 1.352(9)
C34B C37B 1.523(9)
C34C C35C 1.378(10)
C34C C37C 1.490(10)
C35A C36A 1.387(9)
C35A H35A 0.9500
C35B C36B 1.398(8)
C35B H35B 0.9500
C35C C36C 1.375(9)
C35C H35C 0.9500
C36A H36A 0.9500
C36B H36B 0.9500
C36C H36C 0.9500
C37A H37A 0.9800
C37A H37B 0.9800
C37A H37C 0.9800
C37B H37D 0.9800
C37B H37E 0.9800
C37B H37F 0.9800
C37C H37G 0.9800
C37C H37H 0.9800
C37C H37I 0.9800
C38A C39A 1.380(8)
C38A C43A 1.390(8)
C38B C39B 1.377(7)
C38B C43B 1.386(7)
C38C C39C 1.388(8)
C38C C43C 1.393(8)
C39A C40A 1.405(8)
C39A H39A 0.9500
C39B C40B 1.398(8)
C39B H39B 0.9500
C39C C40C 1.392(9)
C39C H39C 0.9500
C40A C41A 1.375(8)
C40A H40A 0.9500
C40B C41B 1.377(9)
C40B H40B 0.9500
C40C C41C 1.400(9)
C40C H40C 0.9500
C41A C42A 1.396(8)
C41A C44A 1.519(8)
C41B C42B 1.375(9)
C41B C44B 1.508(9)
C41C C42C 1.384(9)
C41C C44C 1.517(9)
C42A C43A 1.385(7)
C42A H42A 0.9500
C42B C43B 1.402(8)
C42B H42B 0.9500
C42C C43C 1.376(9)
C42C H42C 0.9500
C43A H43A 0.9500
C43B H43B 0.9500
C43C H43C 0.9500
C44A H44A 0.9800
C44A H44B 0.9800
C44A H44C 0.9800
C44B H44D 0.9800
C44B H44E 0.9800
C44B H44F 0.9800
C44C H44G 0.9800
C44C H44H 0.9800
C44C H44I 0.9800
C45A H45A 0.9900
C45A H45B 0.9900
C45B H45C 0.9900
C45B H45D 0.9900
C45C H45E 0.9900
C45C H45F 0.9900
C100 Cl2 1.699(5)
C100 Cl1 1.715(5)
C100 H10G 0.9900
C100 H10H 0.9900
O500 C500 1.280(13)
O501 C500 1.283(12)
O501 C502 1.546(12)
C500 C501 1.454(13)
C501 H50A 0.9800
C501 H50B 0.9800
C501 H50C 0.9800
C502 C503 1.472(13)
C502 H50D 0.9900
C502 H50E 0.9900
C503 H50F 0.9800
C503 H50G 0.9800
C503 H50H 0.9800
O200 C200 1.279(9)
O201 C200 1.254(9)
O201 C202 1.564(8)
C200 C201 1.496(10)
C201 H20D 0.9800
C201 H20E 0.9800
C201 H20F 0.9800
C202 C203 1.520(10)
C202 H20G 0.9900
C202 H20H 0.9900
C203 H20I 0.9800
C203 H20J 0.9800
C203 H20K 0.9800
O300 C300 1.255(8)
O301 C300 1.302(9)
O301 C302 1.492(8)
C300 C301 1.467(10)
C301 H30P 0.9800
C301 H30Q 0.9800
C301 H30R 0.9800
C302 C303 1.470(9)
C302 H30M 0.9900
C302 H30N 0.9900
C303 H30O 0.9800
C303 H30S 0.9800
C303 H30T 0.9800
O400 C400 1.293(12)
O401 C400 1.269(12)
O401 C402 1.572(11)
C400 C401 1.482(12)
C401 H40D 0.9800
C401 H40E 0.9800
C401 H40F 0.9800
C402 C403 1.496(12)
C402 H40G 0.9900
C402 H40H 0.9900
C403 H40I 0.9800
C403 H40J 0.9800
C403 H40K 0.9800
S600 O603 1.416(4)
S600 O601 1.417(5)
S600 O602 1.422(5)
S600 C600 1.819(5)
C600 F601 1.319(5)
C600 F602 1.319(5)
C600 F603 1.322(5)
S700 O702 1.417(4)
S700 O703 1.419(5)
S700 O701 1.425(5)
S700 C700 1.815(5)
C700 F703 1.313(5)
C700 F702 1.316(5)
C700 F701 1.316(5)

loop_
_geom_hbond_atom_site_label_D
_geom_hbond_atom_site_label_H
_geom_hbond_atom_site_label_A
_geom_hbond_distance_DH
_geom_hbond_distance_HA
_geom_hbond_distance_DA
_geom_hbond_angle_DHA
N1 HN1 S1A 1.00(5) 2.64(5) 3.264(5) 120(3)
N1 HN1 S1B 1.00(5) 2.54(5) 3.307(5) 133(4)
N1 HN1 S1C 1.00(5) 2.60(5) 3.258(5) 123(4)

loop_
_geom_torsion_atom_site_label_1
_geom_torsion_atom_site_label_2
_geom_torsion_atom_site_label_3
_geom_torsion_atom_site_label_4
_geom_torsion
C12A N11A S3A O2A -137.1(4)
C10A N11A S3A O2A 58.6(5)
C12A N11A S3A O1A -8.1(5)
C10A N11A S3A O1A -172.4(4)
C12A N11A S3A C31A 109.0(4)
C10A N11A S3A C31A -55.4(4)
C10B N11B S3B O2B 168.7(4)
C12B N11B S3B O2B -38.1(5)
C10B N11B S3B O1B 39.2(5)
C12B N11B S3B O1B -167.6(4)
C10B N11B S3B C31B -76.2(4)
C12B N11B S3B C31B 77.0(4)
C12C N11C S3C O1C -165.6(5)
C10C N11C S3C O1C 40.1(5)
C12C N11C S3C O2C -36.5(5)
C10C N11C S3C O2C 169.2(4)
C12C N11C S3C C31C 79.1(5)
C10C N11C S3C C31C -75.2(5)
C14A N15A S4A O3A 53.1(4)
C16A N15A S4A O3A -170.9(4)
C14A N15A S4A O4A -177.6(4)
C16A N15A S4A O4A -41.7(4)
C14A N15A S4A C38A -62.0(4)
C16A N15A S4A C38A 73.9(4)
C14B N15B S4B O3B 45.7(4)
C16B N15B S4B O3B -175.7(4)
C14B N15B S4B O4B 175.5(4)
C16B N15B S4B O4B -45.9(4)
C14B N15B S4B C38B -68.8(4)
C16B N15B S4B C38B 69.8(4)
C14C N15C S4C O3C 43.9(5)
C16C N15C S4C O3C -179.4(4)
C14C N15C S4C O4C 172.5(4)
C16C N15C S4C O4C -50.9(4)
C14C N15C S4C C38C -71.9(4)
C16C N15C S4C C38C 64.7(4)
C1C N1 C1A C2A 172.2(4)
C1B N1 C1A C2A -64.0(6)
C1C N1 C1B C2B -63.4(6)
C1A N1 C1B C2B 172.9(4)
C1B N1 C1C C2C 171.9(5)
C1A N1 C1C C2C -65.2(6)
N1 C1A C2A C3A 107.2(6)
N1 C1A C2A C7A -71.2(6)
N1 C1B C2B C3B 109.5(5)
N1 C1B C2B C7B -73.2(6)
N1 C1C C2C C3C 110.4(5)
N1 C1C C2C C7C -71.0(6)
C7A C2A C3A C4A 0.8(8)
C1A C2A C3A C4A -177.7(5)
C7B C2B C3B C4B -0.1(8)
C1B C2B C3B C4B 177.3(5)
C7C C2C C3C C4C -0.3(8)
C1C C2C C3C C4C 178.4(5)
C2A C3A C4A C5A -1.4(9)
C2A C3A C4A C27A 174.0(5)
C2B C3B C4B C5B 1.6(8)
C2B C3B C4B C27B -179.1(5)
C2C C3C C4C C5C 2.1(9)
C2C C3C C4C C27C 176.6(5)
C3A C4A C5A C6A 1.7(9)
C27A C4A C5A C6A -173.5(6)
C3B C4B C5B C6B -0.4(9)
C27B C4B C5B C6B -179.8(5)
C3C C4C C5C C6C -2.1(9)
C27C C4C C5C C6C -176.8(6)
C4A C5A C6A C7A -1.4(9)
C4A C5A C6A C10A 173.5(5)
C4B C5B C6B C7B -2.1(9)
C4B C5B C6B C10B 175.0(5)
C4C C5C C6C C7C 0.3(9)
C4C C5C C6C C10C 175.5(5)
C5A C6A C7A C2A 0.7(8)
C10A C6A C7A C2A -174.0(5)
C5A C6A C7A S1A 177.5(4)
C10A C6A C7A S1A 2.8(7)
C3A C2A C7A C6A -0.4(8)
C1A C2A C7A C6A 178.0(5)
C3A C2A C7A S1A -177.4(4)
C1A C2A C7A S1A 1.0(7)
C8A S1A C7A C6A 103.4(5)
C8A S1A C7A C2A -79.7(4)
C3B C2B C7B C6B -2.5(8)
C1B C2B C7B C6B -179.8(5)
C3B C2B C7B S1B -179.1(4)
C1B C2B C7B S1B 3.6(7)
C5B C6B C7B C2B 3.6(8)
C10B C6B C7B C2B -173.5(5)
C5B C6B C7B S1B -179.9(4)
C10B C6B C7B S1B 3.0(8)
C8B S1B C7B C2B -80.8(5)
C8B S1B C7B C6B 102.7(5)
C5C C6C C7C C2C 1.6(8)
C10C C6C C7C C2C -173.5(5)
C5C C6C C7C S1C -179.0(4)
C10C C6C C7C S1C 5.8(8)
C3C C2C C7C C6C -1.6(8)
C1C C2C C7C C6C 179.8(5)
C3C C2C C7C S1C 179.0(4)
C1C C2C C7C S1C 0.4(7)
C8C S1C C7C C6C 98.1(5)
C8C S1C C7C C2C -82.6(5)
C7A S1A C8A C9A -111.6(4)
C7B S1B C8B C9B -116.0(4)
C7C S1C C8C C9C -111.5(4)
S1A C8A C9A S2A -65.6(4)
C18A S2A C9A C8A 121.1(4)
S1B C8B C9B S2B -65.9(5)
C18B S2B C9B C8B 117.3(4)
S1C C8C C9C S2C -66.7(5)
C18C S2C C9C C8C 124.0(4)
C12A N11A C10A C6A 91.5(6)
S3A N11A C10A C6A -103.9(5)
C7A C6A C10A N11A -135.1(5)
C5A C6A C10A N11A 50.3(7)
C12B N11B C10B C6B 99.4(6)
S3B N11B C10B C6B -106.8(5)
C5B C6B C10B N11B 46.5(7)
C7B C6B C10B N11B -136.5(5)
C12C N11C C10C C6C 100.9(6)
S3C N11C C10C C6C -104.3(5)
C5C C6C C10C N11C 44.8(8)
C7C C6C C10C N11C -140.1(5)
C10A N11A C12A C13A 87.3(6)
S3A N11A C12A C13A -77.3(5)
C10B N11B C12B C13B 75.6(6)
S3B N11B C12B C13B -78.5(5)
C10C N11C C12C C13C 76.7(7)
S3C N11C C12C C13C -78.1(6)
N11A C12A C13A C14A -179.7(4)
N11B C12B C13B C14B 177.3(5)
N11C C12C C13C C14C 179.7(5)
C16A N15A C14A C13A 93.4(6)
S4A N15A C14A C13A -130.0(4)
C12A C13A C14A N15A 75.4(6)
C16B N15B C14B C13B 96.0(5)
S4B N15B C14B C13B -126.0(4)
C12B C13B C14B N15B 75.2(6)
C16C N15C C14C C13C 99.7(6)
S4C N15C C14C C13C -124.4(5)
C12C C13C C14C N15C 73.4(6)
C14A N15A C16A C17A -60.6(6)
S4A N15A C16A C17A 162.8(4)
C14B N15B C16B C17B -53.2(6)
S4B N15B C16B C17B 168.2(4)
C14C N15C C16C C17C -55.5(6)
S4C N15C C16C C17C 167.6(4)
N15A C16A C17A C22A 103.1(6)
N15A C16A C17A C18A -80.3(7)
N15B C16B C17B C22B 92.6(6)
N15B C16B C17B C18B -87.7(6)
N15C C16C C17C C22C 97.1(6)
N15C C16C C17C C18C -81.3(6)
C22A C17A C18A C19A -2.6(8)
C16A C17A C18A C19A -179.2(5)
C22A C17A C18A S2A 167.0(5)
C16A C17A C18A S2A -9.6(8)
C9A S2A C18A C19A -118.0(5)
C9A S2A C18A C17A 72.5(5)
C22B C17B C18B C19B -0.6(8)
C16B C17B C18B C19B 179.7(5)
C22B C17B C18B S2B 170.1(4)
C16B C17B C18B S2B -9.7(7)
C9B S2B C18B C19B -117.4(4)
C9B S2B C18B C17B 72.2(5)
C22C C17C C18C C19C -2.7(8)
C16C C17C C18C C19C 175.6(5)
C22C C17C C18C S2C 167.7(4)
C16C C17C C18C S2C -14.0(7)
C9C S2C C18C C19C -116.0(5)
C9C S2C C18C C17C 73.5(5)
C17A C18A C19A C20A 2.2(8)
S2A C18A C19A C20A -167.5(4)
C17A C18A C19A C45A 178.4(4)
S2A C18A C19A C45A 8.7(7)
C17B C18B C19B C20B 0.2(8)
S2B C18B C19B C20B -170.5(4)
C17B C18B C19B C45B 179.7(4)
S2B C18B C19B C45B 8.9(6)
C17C C18C C19C C20C 0.0(8)
S2C C18C C19C C20C -170.5(4)
C17C C18C C19C C45C 178.9(4)
S2C C18C C19C C45C 8.4(7)
C18A C19A C20A C21A -1.3(9)
C45A C19A C20A C21A -177.7(5)
C18B C19B C20B C21B -0.3(8)
C45B C19B C20B C21B -179.8(4)
C18C C19C C20C C21C 2.2(8)
C45C C19C C20C C21C -176.7(4)
C19A C20A C21A C22A 0.9(9)
C19A C20A C21A C23A 177.3(6)
C19B C20B C21B C22B 0.7(8)
C19B C20B C21B C23B -178.8(5)
C19C C20C C21C C22C -1.6(8)
C19C C20C C21C C23C 177.2(5)
C18A C17A C22A C21A 2.3(9)
C16A C17A C22A C21A 179.1(6)
C20A C21A C22A C17A -1.4(9)
C23A C21A C22A C17A -177.8(6)
C18B C17B C22B C21B 1.0(8)
C16B C17B C22B C21B -179.3(5)
C20B C21B C22B C17B -1.0(8)
C23B C21B C22B C17B 178.5(5)
C18C C17C C22C C21C 3.3(8)
C16C C17C C22C C21C -175.1(5)
C20C C21C C22C C17C -1.2(8)
C23C C21C C22C C17C 179.9(5)
C22A C21A C23A C25A -50.4(8)
C20A C21A C23A C25A 133.4(6)
C22A C21A C23A C24A -170.2(6)
C20A C21A C23A C24A 13.6(9)
C22A C21A C23A C26A 70.9(7)
C20A C21A C23A C26A -105.3(7)
C20B C21B C23B C25B 9.0(8)
C22B C21B C23B C25B -170.5(5)
C20B C21B C23B C24B 130.2(6)
C22B C21B C23B C24B -49.3(7)
C20B C21B C23B C26B -110.4(6)
C22B C21B C23B C26B 70.1(6)
C20C C21C C23C C25C -114.0(6)
C22C C21C C23C C25C 64.8(7)
C20C C21C C23C C26C 7.5(8)
C22C C21C C23C C26C -173.7(5)
C20C C21C C23C C24C 125.9(6)
C22C C21C C23C C24C -55.3(7)
C5A C4A C27A C29A -145.3(5)
C3A C4A C27A C29A 39.7(7)
C5A C4A C27A C30A -25.8(8)
C3A C4A C27A C30A 159.1(5)
C5A C4A C27A C28A 93.6(6)
C3A C4A C27A C28A -81.4(6)
C3B C4B C27B C28B -171.5(5)
C5B C4B C27B C28B 7.8(7)
C3B C4B C27B C30D 21(2)
C5B C4B C27B C30D -160(2)
C3B C4B C27B C28D 147.6(18)
C5B C4B C27B C28D -33.1(18)
C3B C4B C27B C29D -96.9(16)
C5B C4B C27B C29D 82.5(16)
C3B C4B C27B C30B 67.8(6)
C5B C4B C27B C30B -112.9(5)
C3B C4B C27B C29B -50.0(6)
C5B C4B C27B C29B 129.3(5)
C5C C4C C27C C30C -54.5(7)
C3C C4C C27C C30C 131.1(6)
C5C C4C C27C C28C 65.1(7)
C3C C4C C27C C28C -109.3(6)
C5C C4C C27C C29C -174.6(5)
C3C C4C C27C C29C 11.0(8)
O2A S3A C31A C32A -148.3(5)
O1A S3A C31A C32A 84.0(5)
N11A S3A C31A C32A -30.8(5)
O2A S3A C31A C36A 32.5(5)
O1A S3A C31A C36A -95.2(5)
N11A S3A C31A C36A 150.0(4)
O2B S3B C31B C36B 8.4(5)
O1B S3B C31B C36B 138.2(4)
N11B S3B C31B C36B -106.6(5)
O2B S3B C31B C32B -168.2(5)
O1B S3B C31B C32B -38.4(6)
N11B S3B C31B C32B 76.8(6)
O1C S3C C31C C32C -31.8(7)
O2C S3C C31C C32C -162.5(6)
N11C S3C C31C C32C 82.6(7)
O1C S3C C31C C36C 144.4(5)
O2C S3C C31C C36C 13.7(6)
N11C S3C C31C C36C -101.2(6)
C36A C31A C32A C33A 1.3(9)
S3A C31A C32A C33A -177.9(4)
C36B C31B C32B C33B 3.0(10)
S3B C31B C32B C33B 179.7(6)
C36C C31C C32C C33C 7.1(13)
S3C C31C C32C C33C -176.7(7)
C31A C32A C33A C34A 2.5(9)
C31B C32B C33B C34B -2.6(12)
C31C C32C C33C C34C -3.7(16)
C32A C33A C34A C35A -4.1(10)
C32A C33A C34A C37A 176.2(6)
C32B C33B C34B C35B 0.4(11)
C32B C33B C34B C37B -179.5(7)
C32C C33C C34C C35C -1.6(15)
C32C C33C C34C C37C -177.1(9)
C33A C34A C35A C36A 1.8(10)
C37A C34A C35A C36A -178.4(6)
C33B C34B C35B C36B 1.2(10)
C37B C34B C35B C36B -178.9(6)
C33C C34C C35C C36C 3.9(12)
C37C C34C C35C C36C 179.4(7)
C32A C31A C36A C35A -3.4(9)
S3A C31A C36A C35A 175.8(5)
C34A C35A C36A C31A 1.8(10)
C32B C31B C36B C35B -1.4(9)
S3B C31B C36B C35B -178.0(4)
C34B C35B C36B C31B -0.8(9)
C32C C31C C36C C35C -5.1(11)
S3C C31C C36C C35C 178.9(5)
C34C C35C C36C C31C -0.7(11)
O3A S4A C38A C39A -8.4(5)
O4A S4A C38A C39A -140.1(4)
N15A S4A C38A C39A 105.4(5)
O3A S4A C38A C43A 172.8(4)
O4A S4A C38A C43A 41.1(5)
N15A S4A C38A C43A -73.4(5)
O3B S4B C38B C39B -9.8(5)
O4B S4B C38B C39B -140.5(5)
N15B S4B C38B C39B 103.9(5)
O3B S4B C38B C43B 167.9(4)
O4B S4B C38B C43B 37.2(5)
N15B S4B C38B C43B -78.4(5)
O3C S4C C38C C39C -27.6(5)
O4C S4C C38C C39C -158.6(4)
N15C S4C C38C C39C 86.5(5)
O3C S4C C38C C43C 154.9(4)
O4C S4C C38C C43C 23.9(5)
N15C S4C C38C C43C -91.1(5)
C43A C38A C39A C40A 2.2(9)
S4A C38A C39A C40A -176.6(4)
C43B C38B C39B C40B 0.8(9)
S4B C38B C39B C40B 178.5(5)
C43C C38C C39C C40C -3.7(9)
S4C C38C C39C C40C 178.7(5)
C38A C39A C40A C41A 0.9(9)
C38B C39B C40B C41B -0.4(11)
C38C C39C C40C C41C 1.9(10)
C39A C40A C41A C42A -2.4(9)
C39A C40A C41A C44A 174.8(5)
C39B C40B C41B C42B 0.9(11)
C39B C40B C41B C44B -179.9(7)
C39C C40C C41C C42C 0.8(10)
C39C C40C C41C C44C -178.6(6)
C40A C41A C42A C43A 0.9(9)
C44A C41A C42A C43A -176.4(5)
C40B C41B C42B C43B -2.0(10)
C44B C41B C42B C43B 178.8(6)
C40C C41C C42C C43C -1.5(10)
C44C C41C C42C C43C 177.9(6)
C41A C42A C43A C38A 2.1(8)
C39A C38A C43A C42A -3.7(8)
S4A C38A C43A C42A 175.1(4)
C39B C38B C43B C42B -1.8(9)
S4B C38B C43B C42B -179.5(5)
C41B C42B C43B C38B 2.4(10)
C41C C42C C43C C38C -0.4(10)
C39C C38C C43C C42C 3.0(9)
S4C C38C C43C C42C -179.4(5)
C45B N46 C45A C19A -70.8(4)
C45C N46 C45A C19A 167.2(3)
C20A C19A C45A N46 -26.6(5)
C18A C19A C45A N46 157.1(4)
C45A N46 C45B C19B 166.8(3)
C45C N46 C45B C19B -70.8(4)
C20B C19B C45B N46 -20.2(5)
C18B C19B C45B N46 160.3(4)
C45A N46 C45C C19C -74.3(4)
C45B N46 C45C C19C 162.9(3)
C18C C19C C45C N46 159.6(4)
C20C C19C C45C N46 -21.5(5)
C502 O501 C500 O500 25(3)
C502 O501 C500 C501 -125(2)
C500 O501 C502 C503 -138(2)
C202 O201 C200 O200 -0.8(14)
C202 O201 C200 C201 178.0(7)
C200 O201 C202 C203 -174.4(9)
C302 O301 C300 O300 3.8(13)
C302 O301 C300 C301 -176.1(7)
C300 O301 C302 C303 -144.7(8)
C402 O401 C400 O400 4(3)
C402 O401 C400 C401 -179.3(14)
C400 O401 C402 C403 -174.1(15)
O603 S600 C600 F601 55.3(8)
O601 S600 C600 F601 175.7(9)
O602 S600 C600 F601 -65.0(9)
O603 S600 C600 F602 177.2(7)
O601 S600 C600 F602 -62.4(9)
O602 S600 C600 F602 56.9(9)
O603 S600 C600 F603 -62.5(8)
O601 S600 C600 F603 57.9(9)
O602 S600 C600 F603 177.2(8)
O702 S700 C700 F703 -57.5(9)
O703 S700 C700 F703 -178.1(9)
O701 S700 C700 F703 62.4(9)
O702 S700 C700 F702 62.5(8)
O703 S700 C700 F702 -58.1(10)
O701 S700 C700 F702 -177.6(8)
O702 S700 C700 F701 -178.2(8)
O703 S700 C700 F701 61.2(10)
O701 S700 C700 F701 -58.3(9)
